data_1576587
loop_
_publ_author_name
'Barth&#xe9;lemy, Antoine'
'Kub, Nico Gino'
'Regnat, Celine'
'Scherer, Harald'
'Krossing, Ingo'

_publ_section_title
;
 Why is a dicationic digallene so reactive towards activation of strong
 covalent bonds? Scope and mechanistic investigations.
;
_journal_issue 8
_journal_name_full 'Chemical science'
_journal_page_first 4004
_journal_page_last 4020
_journal_paper_doi 10.1039/d5sc09508e
_journal_volume 17
_journal_year 2026
_chemical_formula_moiety '2(C16 Al F36 O4), C58 H102 Ga2 O P4'
_chemical_formula_sum 'C90 H102 Al2 F72 Ga2 O9 P4'
_chemical_formula_weight 3012.99
_chemical_properties_physical Air-sensitive,Moisture-sensitive,Oxygen-sensitive
_space_group_crystal_system orthorhombic
_space_group_IT_number 19
_space_group_name_Hall 'P 2ac 2ab'
_space_group_name_H-M_alt 'P 21 21 21'
_atom_sites_solution_hydrogens mixed
_atom_sites_solution_primary direct
_audit_creation_method
;FinalCif V152 by Daniel Kratzert, Freiburg 2025, 
https://dkratzert.de/finalcif.html
;
_audit_update_record
;
2025-09-15 deposited with the CCDC.	2026-02-02 downloaded from the CCDC.
;
_cell_angle_alpha 90
_cell_angle_beta 90
_cell_angle_gamma 90
_cell_formula_units_Z 4
_cell_length_a 15.677(2)
_cell_length_b 23.421(4)
_cell_length_c 31.572(5)
_cell_measurement_reflns_used 9839
_cell_measurement_temperature 100(2)
_cell_measurement_theta_max 26.575
_cell_measurement_theta_min 2.5255
_cell_volume 11592(3)
_computing_cell_refinement 'SAINT V8.41'
_computing_data_collection 'Bruker BIS 8.5.5.6/2024-10-24 and APEX6 2024.9-1'
_computing_data_reduction 'SAINT V8.41'
_computing_molecular_graphics 'Olex2 (Dolomanov et al., 2009)'
_computing_structure_refinement 'SHELXL-2018/3 (Sheldrick, 2018)'
_computing_structure_solution 'SHELXT 2018/2 (Sheldrick, 2018)'
_diffrn_ambient_environment N~2~
_diffrn_ambient_temperature 100(2)
_diffrn_detector CPAD
_diffrn_detector_area_resol_mean 7.41
_diffrn_detector_type 'Bruker PHOTON III'
_diffrn_measured_fraction_theta_full 0.999
_diffrn_measured_fraction_theta_max 0.999
_diffrn_measurement_device 'three-circle diffractometer'
_diffrn_measurement_device_type 'Bruker D8 VENTURE dual wavelength Mo/Cu'
_diffrn_measurement_method '\w and \f scans'
_diffrn_measurement_specimen_support 'MiTeGen micromount'
_diffrn_radiation_monochromator 'mirror optics'
_diffrn_radiation_probe x-ray
_diffrn_radiation_type MoK\a
_diffrn_radiation_wavelength 0.71073
_diffrn_reflns_av_R_equivalents 0.0617
_diffrn_reflns_av_unetI/netI 0.0237
_diffrn_reflns_Laue_measured_fraction_full 0.999
_diffrn_reflns_Laue_measured_fraction_max 0.999
_diffrn_reflns_limit_h_max 20
_diffrn_reflns_limit_h_min -20
_diffrn_reflns_limit_k_max 30
_diffrn_reflns_limit_k_min -30
_diffrn_reflns_limit_l_max 41
_diffrn_reflns_limit_l_min -41
_diffrn_reflns_number 553135
_diffrn_reflns_point_group_measured_fraction_full 0.999
_diffrn_reflns_point_group_measured_fraction_max 0.999
_diffrn_reflns_theta_full 25.242
_diffrn_reflns_theta_max 27.534
_diffrn_reflns_theta_min 1.450
_diffrn_source 'microfocus sealed X-ray tube'
_diffrn_source_current 1.4
_diffrn_source_type 'Incoatec I\ms'
_diffrn_source_voltage 50.0
_exptl_absorpt_coefficient_mu 0.704
_exptl_absorpt_correction_T_max 0.7456
_exptl_absorpt_correction_T_min 0.6901
_exptl_absorpt_correction_type multi-scan
_exptl_absorpt_process_details
;SADABS-2016/2 - Bruker AXS area detector scaling and absorption correction: 
Krause, L., Herbst-Irmer, R., Sheldrick G.M. & Stalke D., J. Appl. Cryst. 48 
(2015) 3-10
;
_exptl_crystal_colour colourless
_exptl_crystal_density_diffrn 1.726
_exptl_crystal_description block
_exptl_crystal_F_000 6040
_exptl_crystal_recrystallization_method
'Crystals were obtained by layering a concentrated oDFB solution of the compounds with n-pentane'
_exptl_crystal_size_max 0.402
_exptl_crystal_size_mid 0.314
_exptl_crystal_size_min 0.198
_refine_diff_density_max 0.815
_refine_diff_density_min -0.521
_refine_diff_density_rms 0.078
_refine_ls_abs_structure_details
;
 Refined as an inversion twin.
;
_refine_ls_abs_structure_Flack 0.017(9)
_refine_ls_extinction_method none
_refine_ls_goodness_of_fit_ref 1.018
_refine_ls_hydrogen_treatment mixed
_refine_ls_matrix_type full
_refine_ls_number_parameters 2379
_refine_ls_number_reflns 26698
_refine_ls_number_restraints 33678
_refine_ls_restrained_S_all 1.181
_refine_ls_R_factor_all 0.0527
_refine_ls_R_factor_gt 0.0487
_refine_ls_shift/su_max 0.002
_refine_ls_shift/su_mean 0.000
_refine_ls_structure_factor_coef Fsqd
_refine_ls_weighting_details 'w=1/[\s^2^(Fo^2^)+(0.0744P)^2^+15.3815P] where P=(Fo^2^+2Fc^2^)/3'
_refine_ls_weighting_scheme calc
_refine_ls_wR_factor_gt 0.1271
_refine_ls_wR_factor_ref 0.1314
_reflns_Friedel_coverage 0.855
_reflns_Friedel_fraction_full 0.999
_reflns_Friedel_fraction_max 0.998
_reflns_number_gt 24984
_reflns_number_total 26698
_reflns_threshold_expression 'I > 2\s(I)'
_cod_data_source_file d5sc09508e2.cif
_cod_data_source_block P212121_a
_cod_depositor_comments 'Adding full bibliography for 1576586--1576591.cif.'
_cod_database_code 1576587
_shelx_shelxl_version_number 2018/3
_shelx_space_group_comment
;
The symmetry employed for this shelxl refinement is uniquely defined
by the following loop, which should always be used as a source of
symmetry information in preference to the above space-group names.
They are only intended as comments.
;
_olex2_diffrn_ambient_temperature_device 'Oxford Cryostream 800'

loop_
_space_group_symop_operation_xyz
'x, y, z'
'-x+1/2, -y, z+1/2'
'-x, y+1/2, -z+1/2'
'x+1/2, -y+1/2, -z'

loop_
_atom_site_label
_atom_site_type_symbol
_atom_site_fract_x
_atom_site_fract_y
_atom_site_fract_z
_atom_site_U_iso_or_equiv
_atom_site_adp_type
_atom_site_occupancy
_atom_site_site_symmetry_order
_atom_site_calc_flag
_atom_site_refinement_flags_posn
_atom_site_refinement_flags_adp
_atom_site_refinement_flags_occupancy
_atom_site_disorder_assembly
_atom_site_disorder_group
Ga1 Ga 0.97281(3) 0.55105(2) 0.51814(2) 0.02261(10) Uani 1 1 d . . . . .
Ga2 Ga 1.04381(3) 0.59684(2) 0.57887(2) 0.02278(11) Uani 1 1 d . . . . .
P1 P 0.95776(8) 0.63899(5) 0.63663(4) 0.0249(2) Uani 1 1 d D . . . .
P2 P 1.13434(8) 0.55724(5) 0.63393(4) 0.0262(2) Uani 1 1 d D . . . .
P3 P 0.98349(7) 0.45369(5) 0.49323(4) 0.0236(2) Uani 1 1 d D . . . .
P4 P 1.02341(7) 0.57975(5) 0.44870(3) 0.0220(2) Uani 1 1 d D . . . .
Al1 Al 0.97218(9) 0.57440(5) 0.87526(4) 0.0214(2) Uani 1 1 d . . . . .
Al2 Al 0.48129(8) 0.82643(6) 0.78708(4) 0.0215(2) Uani 1 1 d . . . . .
O1 O 1.1154(2) 0.65697(15) 0.56430(11) 0.0297(7) Uani 1 1 d . . . . .
C1 C 1.0045(3) 0.6078(2) 0.68460(15) 0.0315(10) Uani 1 1 d . . . . .
H1A H 0.994161 0.633892 0.708726 0.038 Uiso 1 1 calc R U . . .
H1B H 0.975268 0.571269 0.690849 0.038 Uiso 1 1 calc R U . . .
C2 C 1.1011(4) 0.5967(3) 0.68079(17) 0.0395(12) Uani 1 1 d . . . . .
H2A H 1.120004 0.575337 0.706176 0.047 Uiso 1 1 calc R U . . .
H2B H 1.130986 0.633943 0.680941 0.047 Uiso 1 1 calc R U . . .
C3 C 0.9786(3) 0.46533(19) 0.43575(15) 0.0274(9) Uani 1 1 d . . . . .
H3A H 0.991904 0.429115 0.420983 0.033 Uiso 1 1 calc R U . . .
H3B H 0.919925 0.476726 0.427800 0.033 Uiso 1 1 calc R U . . .
C4 C 1.0417(3) 0.51186(19) 0.42113(15) 0.0276(9) Uani 1 1 d . . . . .
H4A H 1.035379 0.517788 0.390241 0.033 Uiso 1 1 calc R U . . .
H4B H 1.100737 0.498842 0.426593 0.033 Uiso 1 1 calc R U . . .
O1_3 O 1.0687(3) 0.5737(3) 0.85144(19) 0.0375(12) Uani 0.734(5) 1 d D U P A 1
C1_3 C 1.1418(5) 0.5466(3) 0.8429(2) 0.0293(13) Uani 0.734(5) 1 d D U P A 1
C2_3 C 1.1908(5) 0.5843(3) 0.8106(3) 0.0430(15) Uani 0.734(5) 1 d D U P A 1
F1_3 F 1.1384(4) 0.6039(3) 0.78114(17) 0.0678(17) Uani 0.734(5) 1 d D U P A 1
F2_3 F 1.2539(5) 0.5561(3) 0.7919(3) 0.097(3) Uani 0.734(5) 1 d D U P A 1
F3_3 F 1.2266(4) 0.6284(2) 0.8293(2) 0.0697(18) Uani 0.734(5) 1 d D U P A 1
C3_3 C 1.1934(6) 0.5411(4) 0.8847(3) 0.0570(19) Uani 0.734(5) 1 d D U P A 1
F4_3 F 1.1650(5) 0.4978(3) 0.9083(2) 0.083(2) Uani 0.734(5) 1 d D U P A 1
F5_3 F 1.1872(7) 0.5878(3) 0.9070(2) 0.107(3) Uani 0.734(5) 1 d D U P A 1
F6_3 F 1.2761(4) 0.5300(4) 0.8777(3) 0.102(3) Uani 0.734(5) 1 d D U P A 1
C4_3 C 1.1267(7) 0.4866(4) 0.8241(4) 0.068(2) Uani 0.734(5) 1 d D U P A 1
F7_3 F 1.0660(5) 0.4608(3) 0.8464(3) 0.095(3) Uani 0.734(5) 1 d D U P A 1
F8_3 F 1.1966(5) 0.4546(3) 0.8252(3) 0.098(3) Uani 0.734(5) 1 d D U P A 1
F9_3 F 1.1020(7) 0.4909(4) 0.7840(3) 0.109(3) Uani 0.734(5) 1 d D U P A 1
O1_4 O 0.9477(3) 0.64498(15) 0.88332(13) 0.0434(10) Uani 1 1 d D U . B 1
C1_4 C 0.9652(3) 0.69605(18) 0.90052(15) 0.0303(9) Uani 1 1 d D U . B 1
C2_4 C 0.8841(4) 0.7332(3) 0.8948(2) 0.0444(13) Uani 1 1 d D U . B 1
F1_4 F 0.8754(2) 0.75116(15) 0.85507(13) 0.0513(9) Uani 1 1 d D U . B 1
F2_4 F 0.8875(3) 0.7807(2) 0.91901(17) 0.0739(14) Uani 1 1 d D U . B 1
F3_4 F 0.8142(2) 0.7051(2) 0.90449(15) 0.0635(11) Uani 1 1 d D U . B 1
C3_4 C 0.9868(4) 0.6905(2) 0.94813(17) 0.0401(12) Uani 1 1 d D U . B 1
F4_4 F 1.0420(2) 0.64824(16) 0.95453(12) 0.0508(9) Uani 1 1 d D U . B 1
F5_4 F 0.9177(3) 0.6807(2) 0.97086(12) 0.0661(12) Uani 1 1 d D U . B 1
F6_4 F 1.0227(3) 0.73779(18) 0.96390(13) 0.0635(11) Uani 1 1 d D U . B 1
C4_4 C 1.0408(4) 0.7246(2) 0.8769(2) 0.0446(13) Uani 1 1 d D U . B 1
F7_4 F 1.1142(2) 0.70224(18) 0.88874(14) 0.0567(10) Uani 1 1 d D U . B 1
F8_4 F 1.0446(3) 0.78081(16) 0.88345(17) 0.0681(12) Uani 1 1 d D U . B 1
F9_4 F 1.0333(3) 0.7165(2) 0.83541(13) 0.0687(12) Uani 1 1 d D U . B 1
O1_5 O 0.8943(3) 0.54721(18) 0.84228(14) 0.0504(11) Uani 1 1 d D U . C 1
C1_5 C 0.8430(3) 0.5547(2) 0.80885(15) 0.0330(10) Uani 1 1 d D U . C 1
C2_5 C 0.7497(5) 0.5525(3) 0.8255(2) 0.0622(18) Uani 1 1 d D U . C 1
F1_5 F 0.7289(3) 0.4984(2) 0.83524(18) 0.0834(16) Uani 1 1 d D U . C 1
F2_5 F 0.6951(3) 0.5704(3) 0.7961(2) 0.0903(19) Uani 1 1 d D U . C 1
F3_5 F 0.7402(4) 0.5847(2) 0.85955(18) 0.0952(19) Uani 1 1 d D U . C 1
C3_5 C 0.8572(3) 0.6126(2) 0.78631(16) 0.0358(11) Uani 1 1 d D U . C 1
F4_5 F 0.9401(2) 0.62440(17) 0.78376(12) 0.0490(9) Uani 1 1 d D U . C 1
F5_5 F 0.8214(3) 0.65543(15) 0.80700(12) 0.0490(8) Uani 1 1 d D U . C 1
F6_5 F 0.8265(3) 0.61335(17) 0.74689(10) 0.0489(9) Uani 1 1 d D U . C 1
C4_5 C 0.8589(5) 0.5051(3) 0.7768(2) 0.0515(15) Uani 1 1 d D U . C 1
F7_5 F 0.9303(4) 0.5143(2) 0.75522(17) 0.0773(14) Uani 1 1 d D U . C 1
F8_5 F 0.7944(4) 0.5000(2) 0.74916(15) 0.0793(16) Uani 1 1 d D U . C 1
F9_5 F 0.8670(4) 0.45575(17) 0.79690(15) 0.0692(13) Uani 1 1 d D U . C 1
O1_6 O 0.9744(4) 0.5348(2) 0.92074(18) 0.0282(12) Uani 0.799(5) 1 d D U P A 1
C1_6 C 0.9328(4) 0.4999(3) 0.9478(2) 0.0312(12) Uani 0.799(5) 1 d D U P A 1
C2_6 C 0.9766(6) 0.5021(5) 0.9908(3) 0.071(2) Uani 0.799(5) 1 d D U P A 1
F1_6 F 1.0625(4) 0.5012(4) 0.9860(2) 0.103(3) Uani 0.799(5) 1 d D U P A 1
F2_6 F 0.9548(4) 0.4591(4) 1.01674(19) 0.083(2) Uani 0.799(5) 1 d D U P A 1
F3_6 F 0.9594(7) 0.5496(4) 1.00983(18) 0.107(3) Uani 0.799(5) 1 d D U P A 1
C3_6 C 0.8384(5) 0.5184(3) 0.9529(2) 0.0419(14) Uani 0.799(5) 1 d D U P A 1
F4_6 F 0.7913(3) 0.4992(2) 0.92063(19) 0.0500(11) Uani 0.799(5) 1 d D U P A 1
F5_6 F 0.8314(4) 0.5746(2) 0.9532(2) 0.0703(17) Uani 0.799(5) 1 d D U P A 1
F6_6 F 0.8025(3) 0.4995(3) 0.98862(18) 0.0683(16) Uani 0.799(5) 1 d D U P A 1
C4_6 C 0.9344(5) 0.4367(3) 0.9295(3) 0.0511(17) Uani 0.799(5) 1 d D U P A 1
F7_6 F 0.9165(4) 0.4363(2) 0.88885(18) 0.0579(13) Uani 0.799(5) 1 d D U P A 1
F8_6 F 0.8753(4) 0.4048(2) 0.9498(2) 0.0680(16) Uani 0.799(5) 1 d D U P A 1
F9_6 F 1.0100(4) 0.4138(3) 0.9372(3) 0.090(2) Uani 0.799(5) 1 d D U P A 1
O1_7 O 0.5553(6) 0.7853(4) 0.7636(3) 0.033(2) Uani 0.521(5) 1 d D U P D 1
C1_7 C 0.5774(7) 0.7483(5) 0.7325(3) 0.0391(19) Uani 0.521(5) 1 d D U P D 1
C2_7 C 0.5669(9) 0.6860(6) 0.7469(5) 0.067(3) Uani 0.521(5) 1 d D U P D 1
F1_7 F 0.6296(8) 0.6726(5) 0.7747(4) 0.100(4) Uani 0.521(5) 1 d D U P D 1
F2_7 F 0.5704(10) 0.6511(5) 0.7121(5) 0.104(4) Uani 0.521(5) 1 d D U P D 1
F3_7 F 0.4918(7) 0.6788(4) 0.7651(4) 0.083(3) Uani 0.521(5) 1 d D U P D 1
C3_7 C 0.5211(7) 0.7592(5) 0.6923(4) 0.050(2) Uani 0.521(5) 1 d D U P D 1
F4_7 F 0.5109(6) 0.8160(4) 0.6871(2) 0.061(2) Uani 0.521(5) 1 d D U P D 1
F5_7 F 0.4451(4) 0.7336(4) 0.6977(3) 0.068(2) Uani 0.521(5) 1 d D U P D 1
F6_7 F 0.5584(6) 0.7400(5) 0.6571(2) 0.072(3) Uani 0.521(5) 1 d D U P D 1
C4_7 C 0.6731(7) 0.7590(6) 0.7220(4) 0.060(2) Uani 0.521(5) 1 d D U P D 1
F7_7 F 0.6791(8) 0.8084(6) 0.7003(5) 0.085(4) Uani 0.521(5) 1 d D U P D 1
F8_7 F 0.7053(6) 0.7142(6) 0.7006(4) 0.103(4) Uani 0.521(5) 1 d D U P D 1
F9_7 F 0.7196(6) 0.7658(5) 0.7562(3) 0.062(2) Uani 0.521(5) 1 d D U P D 1
O1_8 O 0.4913(5) 0.8905(3) 0.7609(2) 0.0547(19) Uani 0.749(5) 1 d D U P D 1
C1_8 C 0.5147(5) 0.9458(3) 0.7589(3) 0.0391(13) Uani 0.749(5) 1 d D U P D 1
C2_8 C 0.5101(5) 0.9643(4) 0.7117(3) 0.0518(16) Uani 0.749(5) 1 d D U P D 1
F1_8 F 0.5784(6) 0.9418(4) 0.6921(3) 0.096(3) Uani 0.749(5) 1 d D U P D 1
F2_8 F 0.5190(5) 1.0203(3) 0.7064(2) 0.085(2) Uani 0.749(5) 1 d D U P D 1
F3_8 F 0.4357(4) 0.9528(3) 0.69562(18) 0.0654(16) Uani 0.749(5) 1 d D U P D 1
C3_8 C 0.4564(7) 0.9853(5) 0.7870(4) 0.072(2) Uani 0.749(5) 1 d D U P D 1
F4_8 F 0.4435(6) 0.9638(4) 0.8247(2) 0.086(2) Uani 0.749(5) 1 d D U P D 1
F5_8 F 0.3829(5) 0.9973(5) 0.7677(3) 0.119(3) Uani 0.749(5) 1 d D U P D 1
F6_8 F 0.4967(7) 1.0356(4) 0.7974(4) 0.124(3) Uani 0.749(5) 1 d D U P D 1
C4_8 C 0.6075(5) 0.9544(4) 0.7751(3) 0.0540(16) Uani 0.749(5) 1 d D U P D 1
F7_8 F 0.6106(4) 0.9489(3) 0.8177(2) 0.0822(19) Uani 0.749(5) 1 d D U P D 1
F8_8 F 0.6373(5) 1.0049(3) 0.7667(3) 0.095(3) Uani 0.749(5) 1 d D U P D 1
F9_8 F 0.6548(4) 0.9101(4) 0.7636(3) 0.089(2) Uani 0.749(5) 1 d D U P D 1
O1_9 O 0.5020(10) 0.8263(8) 0.8397(4) 0.049(4) Uani 0.571(6) 1 d D U P D 1
C1_9 C 0.5381(6) 0.8124(5) 0.8758(3) 0.0437(19) Uani 0.571(6) 1 d D U P D 1
C2_9 C 0.5241(8) 0.8537(6) 0.9120(3) 0.068(2) Uani 0.571(6) 1 d D U P D 1
F1_9 F 0.5763(6) 0.8979(5) 0.9103(4) 0.094(3) Uani 0.571(6) 1 d D U P D 1
F2_9 F 0.5397(7) 0.8275(7) 0.9500(2) 0.118(4) Uani 0.571(6) 1 d D U P D 1
F3_9 F 0.4445(7) 0.8731(7) 0.9141(4) 0.097(4) Uani 0.571(6) 1 d D U P D 1
C3_9 C 0.4953(9) 0.7532(6) 0.8873(5) 0.075(3) Uani 0.571(6) 1 d D U P D 1
F4_9 F 0.4835(8) 0.7227(5) 0.8524(4) 0.080(3) Uani 0.571(6) 1 d D U P D 1
F5_9 F 0.4207(6) 0.7610(5) 0.9068(4) 0.093(3) Uani 0.571(6) 1 d D U P D 1
F6_9 F 0.5444(7) 0.7225(6) 0.9124(4) 0.118(4) Uani 0.571(6) 1 d D U P D 1
C4_9 C 0.6349(6) 0.8000(5) 0.8700(3) 0.056(2) Uani 0.571(6) 1 d D U P D 1
F7_9 F 0.6485(5) 0.7524(4) 0.8474(3) 0.074(2) Uani 0.571(6) 1 d D U P D 1
F8_9 F 0.6787(5) 0.7972(5) 0.9055(3) 0.078(3) Uani 0.571(6) 1 d D U P D 1
F9_9 F 0.6708(5) 0.8408(5) 0.8470(3) 0.087(3) Uani 0.571(6) 1 d D U P D 1
O1_10 O 0.3818(5) 0.8002(4) 0.7759(3) 0.0321(18) Uani 0.583(5) 1 d D U P D 1
C1_10 C 0.2954(6) 0.8007(4) 0.7792(3) 0.0301(16) Uani 0.583(5) 1 d D U P D 1
C2_10 C 0.2584(6) 0.8592(4) 0.7647(3) 0.0448(18) Uani 0.583(5) 1 d D U P D 1
F1_10 F 0.2754(6) 0.8989(3) 0.7941(2) 0.0649(19) Uani 0.583(5) 1 d D U P D 1
F2_10 F 0.1758(4) 0.8570(4) 0.7573(3) 0.073(2) Uani 0.583(5) 1 d D U P D 1
F3_10 F 0.2951(6) 0.8764(3) 0.7290(3) 0.053(2) Uani 0.583(5) 1 d D U P D 1
C3_10 C 0.2569(6) 0.7543(4) 0.7502(3) 0.0459(18) Uani 0.583(5) 1 d D U P D 1
F4_10 F 0.2982(6) 0.7049(3) 0.7551(3) 0.0581(19) Uani 0.583(5) 1 d D U P D 1
F5_10 F 0.2644(8) 0.7663(5) 0.7099(3) 0.071(3) Uani 0.583(5) 1 d D U P D 1
F6_10 F 0.1746(4) 0.7442(4) 0.7589(3) 0.076(2) Uani 0.583(5) 1 d D U P D 1
C4_10 C 0.2690(7) 0.7905(5) 0.8260(3) 0.053(2) Uani 0.583(5) 1 d D U P D 1
F7_10 F 0.2778(6) 0.7375(4) 0.8369(3) 0.076(2) Uani 0.583(5) 1 d D U P D 1
F8_10 F 0.1886(5) 0.8057(4) 0.8331(2) 0.0634(19) Uani 0.583(5) 1 d D U P D 1
F9_10 F 0.3126(4) 0.8231(3) 0.8522(2) 0.0562(17) Uani 0.583(5) 1 d D U P D 1
C1_11 C 1.0897(4) 0.7039(2) 0.54289(15) 0.0341(11) Uani 1 1 d D U . E 1
C2_11 C 1.1536(5) 0.7420(2) 0.52914(17) 0.0481(15) Uani 1 1 d D U . E 1
H2_11 H 1.211767 0.734647 0.535594 0.058 Uiso 1 1 calc R U . E 1
C3_11 C 1.1314(6) 0.7898(3) 0.5063(2) 0.0626(19) Uani 1 1 d D U . E 1
H3_11 H 1.175068 0.814702 0.496649 0.075 Uiso 1 1 calc R U . E 1
C4_11 C 1.0491(6) 0.8022(2) 0.4974(2) 0.068(2) Uani 1 1 d D U . E 1
H4_11 H 1.035164 0.835167 0.481261 0.082 Uiso 1 1 calc R U . E 1
C5_11 C 0.9851(5) 0.7659(2) 0.5120(2) 0.0584(18) Uani 1 1 d D U . E 1
H5_11 H 0.927053 0.775092 0.506748 0.070 Uiso 1 1 calc R U . E 1
C6_11 C 1.0051(4) 0.7163(2) 0.53441(17) 0.0435(13) Uani 1 1 d D U . E 1
H6_11 H 0.961200 0.691344 0.543717 0.052 Uiso 1 1 calc R U . E 1
C1_2 C 0.8435(3) 0.6193(2) 0.63756(16) 0.0298(9) Uani 1 1 d D U . F 1
H1_2 H 0.818861 0.632954 0.664971 0.036 Uiso 1 1 calc R U . F 1
C2_2 C 0.8313(3) 0.5546(2) 0.63542(19) 0.0378(11) Uani 1 1 d D U . F 1
H2A_2 H 0.860093 0.536521 0.659873 0.045 Uiso 1 1 calc R U . F 1
H2B_2 H 0.857864 0.539766 0.609199 0.045 Uiso 1 1 calc R U . F 1
C3_2 C 0.7364(4) 0.5389(3) 0.6359(2) 0.0498(14) Uani 1 1 d D U . F 1
H3A_2 H 0.730343 0.496991 0.632799 0.060 Uiso 1 1 calc R U . F 1
H3B_2 H 0.711310 0.549977 0.663449 0.060 Uiso 1 1 calc R U . F 1
C4_2 C 0.6886(4) 0.5683(3) 0.6005(2) 0.0543(16) Uani 1 1 d D U . F 1
H4A_2 H 0.627104 0.559234 0.602836 0.065 Uiso 1 1 calc R U . F 1
H4B_2 H 0.709244 0.553803 0.572936 0.065 Uiso 1 1 calc R U . F 1
C5_2 C 0.7008(4) 0.6334(3) 0.6023(2) 0.0487(14) Uani 1 1 d D U . F 1
H5A_2 H 0.671551 0.651235 0.577887 0.058 Uiso 1 1 calc R U . F 1
H5B_2 H 0.674688 0.648475 0.628571 0.058 Uiso 1 1 calc R U . F 1
C6_2 C 0.7948(3) 0.6489(3) 0.60134(17) 0.0381(11) Uani 1 1 d D U . F 1
H6A_2 H 0.801161 0.690815 0.604058 0.046 Uiso 1 1 calc R U . F 1
H6B_2 H 0.819648 0.637271 0.573833 0.046 Uiso 1 1 calc R U . F 1
C1_12 C 0.9645(3) 0.71723(19) 0.64398(15) 0.0282(9) Uani 1 1 d D U . G 1
H1_12 H 0.945205 0.735219 0.616892 0.034 Uiso 1 1 calc R U . G 1
C2_12 C 1.0562(3) 0.7373(2) 0.65190(16) 0.0307(10) Uani 1 1 d D U . G 1
H2A_12 H 1.077414 0.720713 0.678730 0.037 Uiso 1 1 calc R U . G 1
H2B_12 H 1.093423 0.723839 0.628641 0.037 Uiso 1 1 calc R U . G 1
C3_12 C 1.0598(4) 0.8021(2) 0.65441(19) 0.0397(12) Uani 1 1 d D U . G 1
H3A_12 H 1.041603 0.818595 0.626996 0.048 Uiso 1 1 calc R U . G 1
H3B_12 H 1.119237 0.814319 0.659860 0.048 Uiso 1 1 calc R U . G 1
C4_12 C 1.0020(3) 0.8242(2) 0.68965(19) 0.0383(12) Uani 1 1 d D U . G 1
H4A_12 H 1.022845 0.810109 0.717339 0.046 Uiso 1 1 calc R U . G 1
H4B_12 H 1.003808 0.866475 0.690148 0.046 Uiso 1 1 calc R U . G 1
C5_12 C 0.9105(4) 0.8043(2) 0.6828(2) 0.0411(12) Uani 1 1 d D U . G 1
H5A_12 H 0.887692 0.821942 0.656604 0.049 Uiso 1 1 calc R U . G 1
H5B_12 H 0.874700 0.817192 0.706798 0.049 Uiso 1 1 calc R U . G 1
C6_12 C 0.9053(3) 0.7393(2) 0.67906(18) 0.0374(12) Uani 1 1 d D U . G 1
H6A_12 H 0.845815 0.727944 0.672706 0.045 Uiso 1 1 calc R U . G 1
H6B_12 H 0.921674 0.721740 0.706399 0.045 Uiso 1 1 calc R U . G 1
C1_13 C 1.2493(3) 0.5677(2) 0.63076(18) 0.0378(11) Uani 1 1 d D U . H 1
H1_13 H 1.275255 0.546419 0.655022 0.045 Uiso 1 1 calc R U . H 1
C2_13 C 1.2790(4) 0.6293(3) 0.6342(3) 0.0523(16) Uani 1 1 d D U . H 1
H2A_13 H 1.258356 0.645805 0.661190 0.063 Uiso 1 1 calc R U . H 1
H2B_13 H 1.254284 0.651819 0.610693 0.063 Uiso 1 1 calc R U . H 1
C3_13 C 1.3758(4) 0.6334(3) 0.6326(2) 0.0541(16) Uani 1 1 d D U . H 1
H3A_13 H 1.393063 0.674045 0.633950 0.065 Uiso 1 1 calc R U . H 1
H3B_13 H 1.400434 0.613596 0.657404 0.065 Uiso 1 1 calc R U . H 1
C4_13 C 1.4105(4) 0.6071(3) 0.5925(2) 0.0586(17) Uani 1 1 d D U . H 1
H4A_13 H 1.473568 0.608458 0.592972 0.070 Uiso 1 1 calc R U . H 1
H4B_13 H 1.390490 0.629250 0.567722 0.070 Uiso 1 1 calc R U . H 1
C5_13 C 1.3811(5) 0.5454(4) 0.5884(4) 0.083(3) Uani 1 1 d D U . H 1
H5A_13 H 1.401564 0.529481 0.561159 0.100 Uiso 1 1 calc R U . H 1
H5B_13 H 1.406115 0.522379 0.611579 0.100 Uiso 1 1 calc R U . H 1
C6_13 C 1.2845(4) 0.5412(4) 0.5902(3) 0.067(2) Uani 1 1 d D U . H 1
H6A_13 H 1.267287 0.500558 0.588779 0.080 Uiso 1 1 calc R U . H 1
H6B_13 H 1.259680 0.561038 0.565408 0.080 Uiso 1 1 calc R U . H 1
C1_14 C 1.1194(3) 0.4808(2) 0.64425(15) 0.0300(10) Uani 1 1 d D U . I 1
H1_14 H 1.146445 0.459718 0.620198 0.036 Uiso 1 1 calc R U . I 1
C2_14 C 1.0248(4) 0.4645(2) 0.6445(2) 0.0486(15) Uani 1 1 d D U . I 1
H2A_14 H 0.998365 0.476183 0.617329 0.058 Uiso 1 1 calc R U . I 1
H2B_14 H 0.995383 0.485229 0.667607 0.058 Uiso 1 1 calc R U . I 1
C3_14 C 1.0132(5) 0.3998(2) 0.6507(2) 0.0535(16) Uani 1 1 d D U . I 1
H3A_14 H 0.951597 0.390517 0.651400 0.064 Uiso 1 1 calc R U . I 1
H3B_14 H 1.039093 0.379166 0.626551 0.064 Uiso 1 1 calc R U . I 1
C4_14 C 1.0545(4) 0.3803(2) 0.69150(18) 0.0419(12) Uani 1 1 d D U . I 1
H4A_14 H 1.025398 0.398309 0.715893 0.050 Uiso 1 1 calc R U . I 1
H4B_14 H 1.048692 0.338350 0.694291 0.050 Uiso 1 1 calc R U . I 1
C5_14 C 1.1472(5) 0.3962(4) 0.6918(3) 0.077(3) Uani 1 1 d D U . I 1
H5A_14 H 1.177209 0.374409 0.669425 0.093 Uiso 1 1 calc R U . I 1
H5B_14 H 1.172386 0.385361 0.719394 0.093 Uiso 1 1 calc R U . I 1
C6_14 C 1.1614(5) 0.4598(4) 0.6845(3) 0.075(3) Uani 1 1 d D U . I 1
H6A_14 H 1.138258 0.481333 0.708851 0.089 Uiso 1 1 calc R U . I 1
H6B_14 H 1.223427 0.467391 0.682896 0.089 Uiso 1 1 calc R U . I 1
O1_15 O 0.5280(6) 0.7690(4) 0.7606(3) 0.033(2) Uani 0.479(5) 1 d D U P D 2
C1_15 C 0.5966(7) 0.7460(5) 0.7418(3) 0.0359(19) Uani 0.479(5) 1 d D U P D 2
C2_15 C 0.6149(7) 0.7748(5) 0.6985(3) 0.044(2) Uani 0.479(5) 1 d D U P D 2
F1_15 F 0.5427(6) 0.7830(4) 0.6773(2) 0.055(2) Uani 0.479(5) 1 d D U P D 2
F2_15 F 0.6523(7) 0.8249(4) 0.7021(4) 0.047(2) Uani 0.479(5) 1 d D U P D 2
F3_15 F 0.6683(6) 0.7429(4) 0.6749(3) 0.057(2) Uani 0.479(5) 1 d D U P D 2
C3_15 C 0.6772(8) 0.7540(5) 0.7714(4) 0.043(2) Uani 0.479(5) 1 d D U P D 2
F4_15 F 0.6725(5) 0.7196(4) 0.8047(3) 0.055(2) Uani 0.479(5) 1 d D U P D 2
F5_15 F 0.6795(5) 0.8075(3) 0.7856(3) 0.0518(19) Uani 0.479(5) 1 d D U P D 2
F6_15 F 0.7500(6) 0.7447(5) 0.7509(3) 0.058(2) Uani 0.479(5) 1 d D U P D 2
C4_15 C 0.5825(8) 0.6818(5) 0.7350(4) 0.045(2) Uani 0.479(5) 1 d D U P D 2
F7_15 F 0.6546(6) 0.6530(4) 0.7272(3) 0.064(2) Uani 0.479(5) 1 d D U P D 2
F8_15 F 0.5464(6) 0.6573(4) 0.7686(3) 0.063(2) Uani 0.479(5) 1 d D U P D 2
F9_15 F 0.5299(7) 0.6731(4) 0.7022(3) 0.065(2) Uani 0.479(5) 1 d D U P D 2
O1_16 O 0.3747(7) 0.8135(6) 0.7896(4) 0.035(3) Uani 0.417(5) 1 d D U P D 2
C1_16 C 0.3051(9) 0.7907(6) 0.7716(4) 0.046(2) Uani 0.417(5) 1 d D U P D 2
C2_16 C 0.2265(8) 0.8050(7) 0.7985(5) 0.069(3) Uani 0.417(5) 1 d D U P D 2
F1_16 F 0.2243(8) 0.7674(8) 0.8317(4) 0.102(5) Uani 0.417(5) 1 d D U P D 2
F2_16 F 0.1537(6) 0.7991(8) 0.7764(4) 0.103(5) Uani 0.417(5) 1 d D U P D 2
F3_16 F 0.2271(9) 0.8604(6) 0.8080(4) 0.089(3) Uani 0.417(5) 1 d D U P D 2
C3_16 C 0.2947(8) 0.8149(7) 0.7257(4) 0.056(3) Uani 0.417(5) 1 d D U P D 2
F4_16 F 0.3700(6) 0.8105(6) 0.7064(3) 0.063(3) Uani 0.417(5) 1 d D U P D 2
F5_16 F 0.2577(11) 0.8662(7) 0.7283(6) 0.090(5) Uani 0.417(5) 1 d D U P D 2
F6_16 F 0.2429(11) 0.7832(9) 0.7023(5) 0.094(5) Uani 0.417(5) 1 d D U P D 2
C4_16 C 0.3142(12) 0.7242(7) 0.7680(6) 0.080(4) Uani 0.417(5) 1 d D U P D 2
F7_16 F 0.3621(8) 0.7099(5) 0.7348(4) 0.080(3) Uani 0.417(5) 1 d D U P D 2
F8_16 F 0.2385(12) 0.6993(8) 0.7594(6) 0.122(6) Uani 0.417(5) 1 d D U P D 2
F9_16 F 0.3443(11) 0.7047(7) 0.8052(5) 0.121(5) Uani 0.417(5) 1 d D U P D 2
O1_17 O 0.5186(13) 0.8374(8) 0.8380(5) 0.030(3) Uani 0.429(6) 1 d D U P D 2
C1_17 C 0.5163(8) 0.8256(6) 0.8789(4) 0.045(2) Uani 0.429(6) 1 d D U P D 2
C2_17 C 0.4771(11) 0.7663(7) 0.8884(6) 0.074(3) Uani 0.429(6) 1 d D U P D 2
F1_17 F 0.3919(8) 0.7670(7) 0.8848(4) 0.087(4) Uani 0.429(6) 1 d D U P D 2
F2_17 F 0.4987(12) 0.7498(7) 0.9285(4) 0.105(4) Uani 0.429(6) 1 d D U P D 2
F3_17 F 0.5165(17) 0.7279(9) 0.8636(7) 0.137(7) Uani 0.429(6) 1 d D U P D 2
C3_17 C 0.6043(9) 0.8292(8) 0.8991(4) 0.080(3) Uani 0.429(6) 1 d D U P D 2
F4_17 F 0.6458(8) 0.8751(7) 0.8829(4) 0.098(4) Uani 0.429(6) 1 d D U P D 2
F5_17 F 0.6460(11) 0.7795(8) 0.8903(5) 0.116(5) Uani 0.429(6) 1 d D U P D 2
F6_17 F 0.5963(10) 0.8409(9) 0.9410(3) 0.122(5) Uani 0.429(6) 1 d D U P D 2
C4_17 C 0.4551(10) 0.8719(7) 0.9002(5) 0.063(3) Uani 0.429(6) 1 d D U P D 2
F7_17 F 0.4966(10) 0.9212(5) 0.8986(5) 0.096(4) Uani 0.429(6) 1 d D U P D 2
F8_17 F 0.4286(8) 0.8520(7) 0.9379(4) 0.088(4) Uani 0.429(6) 1 d D U P D 2
F9_17 F 0.3838(7) 0.8757(6) 0.8763(3) 0.076(3) Uani 0.429(6) 1 d D U P D 2
O1_18 O 1.0842(9) 0.5554(7) 0.8676(5) 0.034(3) Uani 0.266(5) 1 d D U P A 2
C1_18 C 1.1518(11) 0.5450(7) 0.8425(5) 0.028(3) Uani 0.266(5) 1 d D U P A 2
C2_18 C 1.1487(11) 0.5845(7) 0.8028(5) 0.043(3) Uani 0.266(5) 1 d D U P A 2
F1_18 F 1.0927(9) 0.5636(8) 0.7752(4) 0.058(3) Uani 0.266(5) 1 d D U P A 2
F2_18 F 1.2228(9) 0.5873(8) 0.7835(5) 0.057(4) Uani 0.266(5) 1 d D U P A 2
F3_18 F 1.1214(11) 0.6355(6) 0.8136(5) 0.062(4) Uani 0.266(5) 1 d D U P A 2
C3_18 C 1.2335(10) 0.5583(7) 0.8691(5) 0.039(3) Uani 0.266(5) 1 d D U P A 2
F4_18 F 1.2290(10) 0.5328(7) 0.9062(4) 0.056(4) Uani 0.266(5) 1 d D U P A 2
F5_18 F 1.2408(9) 0.6140(5) 0.8750(6) 0.058(4) Uani 0.266(5) 1 d D U P A 2
F6_18 F 1.3034(8) 0.5395(7) 0.8495(5) 0.051(3) Uani 0.266(5) 1 d D U P A 2
C4_18 C 1.1549(11) 0.4820(7) 0.8271(5) 0.039(3) Uani 0.266(5) 1 d D U P A 2
F7_18 F 1.1808(10) 0.4474(6) 0.8576(5) 0.060(4) Uani 0.266(5) 1 d D U P A 2
F8_18 F 1.2048(11) 0.4742(6) 0.7943(5) 0.060(4) Uani 0.266(5) 1 d D U P A 2
F9_18 F 1.0775(10) 0.4672(7) 0.8134(7) 0.065(4) Uani 0.266(5) 1 d D U P A 2
O1_19 O 0.5104(14) 0.8927(8) 0.7746(8) 0.054(4) Uani 0.251(5) 1 d D U P D 2
C1_19 C 0.5133(11) 0.9425(8) 0.7540(6) 0.046(3) Uani 0.251(5) 1 d D U P D 2
C2_19 C 0.4737(15) 0.9425(10) 0.7092(6) 0.074(4) Uani 0.251(5) 1 d D U P D 2
F1_19 F 0.4017(17) 0.9139(14) 0.7101(9) 0.139(8) Uani 0.251(5) 1 d D U P D 2
F2_19 F 0.4670(15) 0.9924(9) 0.6910(6) 0.086(5) Uani 0.251(5) 1 d D U P D 2
F3_19 F 0.5289(19) 0.9190(10) 0.6805(7) 0.100(5) Uani 0.251(5) 1 d D U P D 2
C3_19 C 0.4457(12) 0.9748(8) 0.7822(7) 0.056(3) Uani 0.251(5) 1 d D U P D 2
F4_19 F 0.4838(17) 0.9780(13) 0.8201(7) 0.088(6) Uani 0.251(5) 1 d D U P D 2
F5_19 F 0.3728(8) 0.9483(7) 0.7803(7) 0.064(4) Uani 0.251(5) 1 d D U P D 2
F6_19 F 0.4383(11) 1.0285(5) 0.7697(5) 0.055(3) Uani 0.251(5) 1 d D U P D 2
C4_19 C 0.5971(12) 0.9757(9) 0.7557(8) 0.074(4) Uani 0.251(5) 1 d D U P D 2
F7_19 F 0.6226(17) 0.9900(13) 0.7952(8) 0.110(6) Uani 0.251(5) 1 d D U P D 2
F8_19 F 0.5788(18) 1.0299(8) 0.7428(11) 0.121(7) Uani 0.251(5) 1 d D U P D 2
F9_19 F 0.6621(10) 0.9473(8) 0.7395(7) 0.079(4) Uani 0.251(5) 1 d D U P D 2
O1_21 O 0.9450(12) 0.5436(9) 0.9232(8) 0.025(4) Uani 0.201(5) 1 d D U P A 2
C1_21 C 0.9386(12) 0.4963(9) 0.9470(6) 0.040(3) Uani 0.201(5) 1 d D U P A 2
C2_21 C 0.9367(14) 0.4415(9) 0.9179(7) 0.050(4) Uani 0.201(5) 1 d D U P A 2
F1_21 F 0.8584(16) 0.4429(13) 0.9009(10) 0.092(7) Uani 0.201(5) 1 d D U P A 2
F2_21 F 0.938(2) 0.3928(9) 0.9392(8) 0.084(6) Uani 0.201(5) 1 d D U P A 2
F3_21 F 1.0081(15) 0.4410(8) 0.8955(9) 0.081(6) Uani 0.201(5) 1 d D U P A 2
C3_21 C 1.0161(14) 0.4934(9) 0.9774(7) 0.052(4) Uani 0.201(5) 1 d D U P A 2
F4_21 F 1.027(2) 0.5425(7) 0.9990(7) 0.071(6) Uani 0.201(5) 1 d D U P A 2
F5_21 F 1.0854(12) 0.4841(13) 0.9533(7) 0.082(6) Uani 0.201(5) 1 d D U P A 2
F6_21 F 1.005(2) 0.4487(9) 1.0033(8) 0.081(6) Uani 0.201(5) 1 d D U P A 2
C4_21 C 0.8536(13) 0.4982(9) 0.9720(7) 0.058(4) Uani 0.201(5) 1 d D U P A 2
F7_21 F 0.8609(18) 0.5409(11) 1.0003(8) 0.095(7) Uani 0.201(5) 1 d D U P A 2
F8_21 F 0.8385(14) 0.4473(9) 0.9899(9) 0.090(7) Uani 0.201(5) 1 d D U P A 2
F9_21 F 0.7884(13) 0.5054(13) 0.9454(8) 0.079(6) Uani 0.201(5) 1 d D U P A 2
C1_1 C 1.0759(3) 0.4076(2) 0.50513(16) 0.0288(9) Uani 1 1 d D U . J 1
H1_1 H 1.057994 0.381395 0.528512 0.035 Uiso 1 1 calc R U . J 1
C2_1 C 1.1528(3) 0.4413(2) 0.52152(18) 0.0333(10) Uani 1 1 d D U . J 1
H2A_1 H 1.174215 0.466838 0.498912 0.040 Uiso 1 1 calc R U . J 1
H2B_1 H 1.135177 0.465262 0.545824 0.040 Uiso 1 1 calc R U . J 1
C3_1 C 1.2238(4) 0.4007(2) 0.5353(2) 0.0434(13) Uani 1 1 d D U . J 1
H3A_1 H 1.273684 0.423208 0.544805 0.052 Uiso 1 1 calc R U . J 1
H3B_1 H 1.203714 0.377596 0.559640 0.052 Uiso 1 1 calc R U . J 1
C4_1 C 1.2506(3) 0.3612(2) 0.4998(2) 0.0418(12) Uani 1 1 d D U . J 1
H4A_1 H 1.292829 0.333424 0.510662 0.050 Uiso 1 1 calc R U . J 1
H4B_1 H 1.278475 0.383868 0.477195 0.050 Uiso 1 1 calc R U . J 1
C5_1 C 1.1750(4) 0.3290(2) 0.4810(2) 0.0417(12) Uani 1 1 d D U . J 1
H5A_1 H 1.153036 0.301542 0.502230 0.050 Uiso 1 1 calc R U . J 1
H5B_1 H 1.194307 0.306991 0.456019 0.050 Uiso 1 1 calc R U . J 1
C6_1 C 1.1030(3) 0.3695(2) 0.46779(18) 0.0360(11) Uani 1 1 d D U . J 1
H6A_1 H 1.053382 0.346950 0.457929 0.043 Uiso 1 1 calc R U . J 1
H6B_1 H 1.122491 0.393751 0.444007 0.043 Uiso 1 1 calc R U . J 1
C1_20 C 0.9469(3) 0.61985(19) 0.41552(15) 0.0267(9) Uani 1 1 d D U . K 1
H1_20 H 0.975056 0.627361 0.387641 0.032 Uiso 1 1 calc R U . K 1
C2_20 C 0.9284(3) 0.67763(19) 0.43607(15) 0.0283(9) Uani 1 1 d D U . K 1
H2A_20 H 0.982470 0.698846 0.439745 0.034 Uiso 1 1 calc R U . K 1
H2B_20 H 0.903209 0.671451 0.464467 0.034 Uiso 1 1 calc R U . K 1
C3_20 C 0.8668(3) 0.7133(2) 0.40916(18) 0.0349(11) Uani 1 1 d D U . K 1
H3A_20 H 0.852142 0.748841 0.424453 0.042 Uiso 1 1 calc R U . K 1
H3B_20 H 0.894868 0.723921 0.382202 0.042 Uiso 1 1 calc R U . K 1
C4_20 C 0.7858(4) 0.6798(2) 0.3998(2) 0.0406(12) Uani 1 1 d D U . K 1
H4A_20 H 0.754393 0.673148 0.426588 0.049 Uiso 1 1 calc R U . K 1
H4B_20 H 0.748665 0.702513 0.380872 0.049 Uiso 1 1 calc R U . K 1
C5_20 C 0.8052(4) 0.6230(2) 0.3792(2) 0.0418(13) Uani 1 1 d D U . K 1
H5A_20 H 0.832272 0.629606 0.351256 0.050 Uiso 1 1 calc R U . K 1
H5B_20 H 0.751314 0.601886 0.374415 0.050 Uiso 1 1 calc R U . K 1
C6_20 C 0.8645(3) 0.5872(2) 0.40676(17) 0.0330(10) Uani 1 1 d D U . K 1
H6A_20 H 0.877883 0.550889 0.392204 0.040 Uiso 1 1 calc R U . K 1
H6B_20 H 0.835876 0.578112 0.433868 0.040 Uiso 1 1 calc R U . K 1
C1_22 C 1.1237(3) 0.62082(19) 0.44803(14) 0.0248(8) Uani 1 1 d D U . L 1
H1_22 H 1.113029 0.656084 0.465071 0.030 Uiso 1 1 calc R U . L 1
C2_22 C 1.1519(3) 0.6409(2) 0.40431(16) 0.0341(10) Uani 1 1 d D U . L 1
H2A_22 H 1.165149 0.607416 0.386328 0.041 Uiso 1 1 calc R U . L 1
H2B_22 H 1.105110 0.662516 0.390706 0.041 Uiso 1 1 calc R U . L 1
C3_22 C 1.2305(3) 0.6787(3) 0.40798(19) 0.0419(13) Uani 1 1 d D U . L 1
H3A_22 H 1.216312 0.713135 0.424765 0.050 Uiso 1 1 calc R U . L 1
H3B_22 H 1.248420 0.691265 0.379396 0.050 Uiso 1 1 calc R U . L 1
C4_22 C 1.3041(3) 0.6466(3) 0.4294(2) 0.0426(13) Uani 1 1 d D U . L 1
H4A_22 H 1.353958 0.672232 0.432307 0.051 Uiso 1 1 calc R U . L 1
H4B_22 H 1.321244 0.613653 0.411618 0.051 Uiso 1 1 calc R U . L 1
C5_22 C 1.2760(3) 0.6254(3) 0.47330(18) 0.0392(12) Uani 1 1 d D U . L 1
H5A_22 H 1.322785 0.602943 0.486216 0.047 Uiso 1 1 calc R U . L 1
H5B_22 H 1.264630 0.658651 0.491816 0.047 Uiso 1 1 calc R U . L 1
C6_22 C 1.1961(3) 0.5885(2) 0.47058(16) 0.0310(10) Uani 1 1 d D U . L 1
H6A_22 H 1.177463 0.577788 0.499469 0.037 Uiso 1 1 calc R U . L 1
H6B_22 H 1.209163 0.552996 0.454853 0.037 Uiso 1 1 calc R U . L 1
C1_23 C 0.8858(3) 0.4148(2) 0.50671(15) 0.0277(9) Uani 1 1 d D U . M 1
H1_23 H 0.837236 0.437467 0.494963 0.033 Uiso 1 1 calc R U . M 1
C2_23 C 0.8729(3) 0.4123(2) 0.55421(17) 0.0381(12) Uani 1 1 d D U . M 1
H2A_23 H 0.873941 0.451463 0.565952 0.046 Uiso 1 1 calc R U . M 1
H2B_23 H 0.920143 0.390468 0.567290 0.046 Uiso 1 1 calc R U . M 1
C3_23 C 0.7877(4) 0.3838(3) 0.5652(2) 0.0465(14) Uani 1 1 d D U . M 1
H3A_23 H 0.782207 0.380837 0.596386 0.056 Uiso 1 1 calc R U . M 1
H3B_23 H 0.740232 0.407803 0.554685 0.056 Uiso 1 1 calc R U . M 1
C4_23 C 0.7810(4) 0.3246(2) 0.5458(2) 0.0465(14) Uani 1 1 d D U . M 1
H4A_23 H 0.823802 0.299162 0.559094 0.056 Uiso 1 1 calc R U . M 1
H4B_23 H 0.723740 0.308628 0.551658 0.056 Uiso 1 1 calc R U . M 1
C5_23 C 0.7957(4) 0.3261(2) 0.4983(2) 0.0450(13) Uani 1 1 d D U . M 1
H5A_23 H 0.748072 0.346926 0.484649 0.054 Uiso 1 1 calc R U . M 1
H5B_23 H 0.795849 0.286619 0.487188 0.054 Uiso 1 1 calc R U . M 1
C6_23 C 0.8798(3) 0.3551(2) 0.48682(18) 0.0360(11) Uani 1 1 d D U . M 1
H6A_23 H 0.884344 0.358385 0.455641 0.043 Uiso 1 1 calc R U . M 1
H6B_23 H 0.927965 0.331408 0.496935 0.043 Uiso 1 1 calc R U . M 1
H1 H 0.882(4) 0.559(2) 0.5171(18) 0.028(14) Uiso 1 1 d . . . . .

loop_
_atom_site_aniso_label
_atom_site_aniso_U_11
_atom_site_aniso_U_22
_atom_site_aniso_U_33
_atom_site_aniso_U_23
_atom_site_aniso_U_13
_atom_site_aniso_U_12
Ga1 0.0218(2) 0.0226(2) 0.0234(2) -0.00264(17) 0.00091(17) -0.00018(18)
Ga2 0.0240(2) 0.0216(2) 0.0227(2) -0.00221(17) -0.00149(18) 0.00145(17)
P1 0.0247(5) 0.0254(5) 0.0245(5) -0.0038(4) -0.0012(4) 0.0033(4)
P2 0.0267(5) 0.0270(6) 0.0248(5) -0.0030(4) -0.0036(4) 0.0053(4)
P3 0.0231(5) 0.0209(5) 0.0269(5) -0.0017(4) 0.0000(4) -0.0020(4)
P4 0.0219(5) 0.0212(5) 0.0231(5) -0.0025(4) 0.0008(4) -0.0004(4)
Al1 0.0232(6) 0.0184(5) 0.0226(6) -0.0012(4) 0.0004(5) -0.0019(5)
Al2 0.0181(6) 0.0275(6) 0.0190(5) 0.0036(5) -0.0002(5) -0.0008(5)
O1 0.0328(17) 0.0261(16) 0.0301(16) -0.0008(13) -0.0003(14) -0.0009(13)
C1 0.039(3) 0.032(2) 0.024(2) -0.0030(18) -0.0025(18) 0.0082(19)
C2 0.042(3) 0.048(3) 0.029(2) -0.013(2) -0.012(2) 0.020(2)
C3 0.029(2) 0.0226(19) 0.030(2) -0.0040(16) 0.0010(18) 0.0007(17)
C4 0.030(2) 0.025(2) 0.028(2) -0.0025(17) 0.0024(18) 0.0018(17)
O1_3 0.030(2) 0.046(3) 0.036(3) 0.012(2) 0.009(2) 0.013(2)
C1_3 0.023(3) 0.030(3) 0.034(3) -0.005(2) 0.004(2) 0.002(2)
C2_3 0.035(3) 0.044(4) 0.049(4) -0.002(3) 0.013(3) -0.003(3)
F1_3 0.073(4) 0.096(5) 0.034(3) 0.015(3) 0.010(2) -0.001(3)
F2_3 0.076(4) 0.072(4) 0.142(7) 0.011(4) 0.081(5) 0.014(4)
F3_3 0.064(4) 0.044(3) 0.101(5) -0.003(3) -0.002(3) -0.021(3)
C3_3 0.052(4) 0.057(4) 0.063(4) 0.013(3) -0.019(4) 0.013(4)
F4_3 0.074(4) 0.090(4) 0.084(5) 0.046(4) 0.006(3) 0.036(4)
F5_3 0.175(8) 0.087(4) 0.060(4) -0.021(3) -0.068(5) 0.022(5)
F6_3 0.040(3) 0.128(7) 0.139(8) 0.051(6) -0.026(4) 0.004(3)
C4_3 0.070(5) 0.047(4) 0.086(5) -0.031(4) 0.030(4) -0.018(4)
F7_3 0.091(5) 0.045(3) 0.149(7) -0.029(4) 0.053(5) -0.028(3)
F8_3 0.111(5) 0.043(3) 0.140(7) -0.020(4) 0.070(5) 0.011(3)
F9_3 0.136(7) 0.110(6) 0.083(4) -0.062(4) 0.012(4) -0.055(5)
O1_4 0.069(3) 0.0201(16) 0.042(2) -0.0057(14) -0.015(2) 0.0024(17)
C1_4 0.035(2) 0.0195(19) 0.037(2) -0.0052(17) 0.008(2) -0.0055(18)
C2_4 0.041(3) 0.040(3) 0.052(3) -0.009(2) 0.011(3) 0.005(2)
F1_4 0.052(2) 0.0340(17) 0.068(2) 0.0066(16) 0.0007(18) 0.0087(15)
F2_4 0.073(3) 0.059(2) 0.090(3) -0.037(2) 0.007(3) 0.027(2)
F3_4 0.0328(18) 0.089(3) 0.068(3) 0.012(2) 0.0098(18) -0.0057(19)
C3_4 0.038(3) 0.043(3) 0.039(3) -0.009(2) 0.006(2) -0.012(2)
F4_4 0.051(2) 0.0484(19) 0.053(2) 0.0028(16) -0.0161(17) -0.0064(16)
F5_4 0.051(2) 0.111(4) 0.0364(19) 0.003(2) 0.0103(16) -0.025(2)
F6_4 0.068(3) 0.063(2) 0.059(2) -0.0313(19) -0.004(2) -0.022(2)
C4_4 0.040(3) 0.037(3) 0.058(3) 0.003(2) 0.013(3) -0.004(2)
F7_4 0.0355(18) 0.063(2) 0.072(3) 0.003(2) 0.0134(17) -0.0005(17)
F8_4 0.058(2) 0.0339(18) 0.113(4) 0.017(2) 0.002(2) -0.0146(17)
F9_4 0.056(2) 0.101(3) 0.049(2) 0.017(2) 0.0208(19) -0.002(2)
O1_5 0.071(3) 0.0320(19) 0.049(2) 0.0044(18) -0.035(2) -0.008(2)
C1_5 0.038(2) 0.032(2) 0.029(2) 0.0017(19) -0.0093(19) -0.006(2)
C2_5 0.055(4) 0.062(4) 0.070(4) 0.024(3) 0.009(3) -0.014(3)
F1_5 0.074(3) 0.082(3) 0.095(4) 0.041(3) -0.007(3) -0.039(3)
F2_5 0.037(2) 0.098(4) 0.136(5) 0.055(4) -0.008(3) -0.004(2)
F3_5 0.122(5) 0.082(3) 0.081(3) 0.021(3) 0.064(3) 0.013(3)
C3_5 0.038(3) 0.040(3) 0.029(2) 0.004(2) -0.003(2) -0.007(2)
F4_5 0.0427(18) 0.058(2) 0.0465(19) 0.0019(16) 0.0012(15) -0.0183(16)
F5_5 0.064(2) 0.0385(18) 0.0448(19) 0.0085(15) 0.0044(17) 0.0083(16)
F6_5 0.061(2) 0.055(2) 0.0306(16) 0.0107(15) -0.0130(15) -0.0096(17)
C4_5 0.067(4) 0.043(3) 0.044(3) -0.004(2) -0.017(3) -0.002(3)
F7_5 0.093(3) 0.067(3) 0.072(3) -0.015(2) 0.023(3) 0.011(3)
F8_5 0.116(4) 0.065(3) 0.057(3) -0.004(2) -0.047(3) -0.028(3)
F9_5 0.106(4) 0.0320(18) 0.069(3) -0.0095(18) -0.029(3) -0.003(2)
O1_6 0.027(3) 0.030(2) 0.028(2) 0.0054(19) 0.000(2) -0.007(2)
C1_6 0.025(2) 0.035(3) 0.033(3) 0.013(2) 0.003(2) -0.004(2)
C2_6 0.065(4) 0.108(5) 0.039(3) 0.029(3) -0.012(3) -0.038(4)
F1_6 0.054(3) 0.178(8) 0.076(4) 0.067(5) -0.035(3) -0.052(4)
F2_6 0.056(3) 0.141(5) 0.054(3) 0.060(4) -0.007(3) -0.026(4)
F3_6 0.155(7) 0.130(5) 0.036(3) -0.013(3) 0.000(4) -0.074(5)
C3_6 0.036(3) 0.039(3) 0.051(3) 0.006(3) 0.013(3) 0.001(3)
F4_6 0.0260(19) 0.061(3) 0.063(3) 0.011(3) 0.001(2) -0.0036(18)
F5_6 0.068(3) 0.038(2) 0.105(5) -0.010(2) 0.041(3) 0.009(2)
F6_6 0.051(3) 0.091(4) 0.063(3) 0.018(3) 0.027(2) -0.005(3)
C4_6 0.040(3) 0.033(3) 0.080(4) 0.021(3) 0.004(3) 0.003(2)
F7_6 0.066(3) 0.039(2) 0.069(3) -0.017(2) 0.008(3) -0.002(2)
F8_6 0.058(3) 0.042(3) 0.104(4) 0.034(3) -0.002(3) -0.014(2)
F9_6 0.048(3) 0.060(3) 0.162(7) 0.040(4) 0.016(3) 0.027(3)
O1_7 0.026(4) 0.038(5) 0.036(4) -0.009(4) 0.001(3) 0.008(3)
C1_7 0.033(4) 0.042(4) 0.043(4) -0.011(3) 0.002(3) 0.010(3)
C2_7 0.067(6) 0.043(5) 0.092(7) -0.002(4) -0.001(5) 0.010(5)
F1_7 0.095(6) 0.076(7) 0.131(8) 0.034(6) -0.015(6) 0.043(6)
F2_7 0.131(11) 0.047(5) 0.133(8) -0.030(6) 0.003(7) 0.006(6)
F3_7 0.072(5) 0.056(5) 0.121(8) 0.034(5) 0.007(5) -0.003(4)
C3_7 0.041(4) 0.070(5) 0.041(4) -0.016(4) 0.003(4) 0.003(4)
F4_7 0.082(6) 0.068(4) 0.032(3) -0.003(3) -0.015(3) 0.014(4)
F5_7 0.037(3) 0.106(6) 0.060(4) -0.042(4) 0.001(3) -0.007(4)
F6_7 0.078(6) 0.098(6) 0.041(4) -0.024(4) 0.011(4) 0.007(5)
C4_7 0.036(4) 0.095(6) 0.048(5) -0.019(4) 0.008(3) 0.003(4)
F7_7 0.049(6) 0.138(8) 0.070(7) 0.019(7) 0.009(5) -0.013(6)
F8_7 0.037(4) 0.158(8) 0.113(8) -0.078(7) 0.010(5) 0.020(5)
F9_7 0.030(4) 0.096(7) 0.061(5) -0.017(4) -0.001(4) 0.010(4)
O1_8 0.071(5) 0.040(3) 0.053(4) 0.024(2) -0.043(3) -0.028(3)
C1_8 0.033(3) 0.034(3) 0.051(3) 0.017(2) -0.009(2) -0.011(2)
C2_8 0.054(3) 0.046(3) 0.056(3) 0.024(3) -0.005(2) -0.014(3)
F1_8 0.108(5) 0.107(6) 0.074(5) 0.023(4) 0.042(4) 0.013(5)
F2_8 0.104(5) 0.052(3) 0.099(5) 0.045(3) -0.032(4) -0.027(3)
F3_8 0.079(3) 0.066(3) 0.052(3) 0.023(3) -0.031(3) -0.023(3)
C3_8 0.058(4) 0.076(4) 0.081(4) 0.012(4) 0.001(4) 0.019(4)
F4_8 0.084(5) 0.110(6) 0.064(3) -0.006(3) 0.005(3) 0.038(4)
F5_8 0.054(4) 0.159(8) 0.142(7) 0.042(6) -0.006(4) 0.041(4)
F6_8 0.130(7) 0.088(5) 0.156(8) -0.041(5) 0.007(6) 0.008(5)
C4_8 0.040(3) 0.052(3) 0.070(4) 0.010(3) -0.012(3) -0.012(3)
F7_8 0.074(4) 0.092(5) 0.081(3) 0.038(3) -0.042(3) -0.041(3)
F8_8 0.095(5) 0.086(4) 0.104(5) 0.042(4) -0.041(4) -0.063(4)
F9_8 0.042(3) 0.106(5) 0.120(5) 0.001(4) -0.018(3) 0.022(3)
O1_9 0.037(6) 0.089(10) 0.022(3) 0.005(4) -0.007(3) -0.002(6)
C1_9 0.033(4) 0.074(5) 0.024(3) 0.012(3) -0.003(3) 0.003(3)
C2_9 0.057(5) 0.110(6) 0.037(4) -0.010(4) -0.004(4) 0.007(4)
F1_9 0.067(5) 0.102(6) 0.112(7) -0.041(5) -0.007(5) 0.001(4)
F2_9 0.077(6) 0.252(12) 0.025(3) 0.012(5) -0.008(4) 0.012(7)
F3_9 0.065(5) 0.162(10) 0.065(7) -0.038(7) -0.002(5) 0.032(5)
C3_9 0.065(6) 0.082(6) 0.076(6) 0.035(4) 0.002(5) 0.007(5)
F4_9 0.086(6) 0.049(4) 0.104(6) 0.033(4) -0.008(5) -0.011(4)
F5_9 0.060(5) 0.135(8) 0.085(6) 0.073(6) 0.013(5) -0.005(5)
F6_9 0.076(6) 0.152(10) 0.125(8) 0.101(8) -0.005(6) 0.012(6)
C4_9 0.039(4) 0.091(6) 0.038(4) 0.006(4) -0.003(3) 0.007(4)
F7_9 0.059(5) 0.102(5) 0.061(4) -0.005(4) -0.013(4) 0.031(4)
F8_9 0.044(4) 0.140(8) 0.049(4) -0.014(4) -0.017(3) 0.031(5)
F9_9 0.035(4) 0.119(6) 0.107(7) 0.045(6) 0.007(4) 0.001(4)
O1_10 0.018(3) 0.044(5) 0.034(5) -0.003(3) -0.001(3) -0.001(3)
C1_10 0.017(3) 0.037(3) 0.037(3) 0.005(3) -0.003(3) -0.004(3)
C2_10 0.038(4) 0.044(4) 0.052(4) 0.008(3) -0.001(3) 0.008(3)
F1_10 0.087(5) 0.041(3) 0.067(4) -0.005(3) 0.006(4) 0.015(3)
F2_10 0.042(3) 0.082(5) 0.095(6) 0.026(4) -0.013(3) 0.010(3)
F3_10 0.065(5) 0.048(4) 0.047(3) 0.019(3) 0.000(4) -0.005(4)
C3_10 0.031(3) 0.051(4) 0.057(4) -0.007(4) -0.008(3) -0.004(3)
F4_10 0.063(4) 0.037(3) 0.074(5) -0.013(3) 0.000(4) -0.002(3)
F5_10 0.078(6) 0.089(6) 0.046(4) -0.019(3) -0.016(4) 0.021(5)
F6_10 0.032(3) 0.078(5) 0.117(7) -0.030(5) 0.001(4) -0.017(3)
C4_10 0.042(4) 0.071(5) 0.047(4) 0.019(4) 0.005(3) -0.013(4)
F7_10 0.080(6) 0.071(4) 0.078(5) 0.035(4) 0.001(4) -0.009(4)
F8_10 0.051(3) 0.085(5) 0.054(4) 0.006(4) 0.020(3) -0.008(3)
F9_10 0.042(3) 0.084(4) 0.043(3) -0.007(3) 0.004(2) 0.010(3)
C1_11 0.058(3) 0.023(2) 0.021(2) -0.0049(17) -0.006(2) 0.004(2)
C2_11 0.084(4) 0.027(2) 0.033(3) -0.007(2) 0.001(3) -0.013(3)
C3_11 0.118(6) 0.032(3) 0.038(3) 0.000(2) -0.012(4) -0.018(3)
C4_11 0.140(7) 0.023(2) 0.042(3) -0.002(2) -0.027(4) 0.001(3)
C5_11 0.097(5) 0.036(3) 0.042(3) -0.012(2) -0.028(3) 0.023(3)
C6_11 0.066(4) 0.034(3) 0.030(3) -0.008(2) -0.012(2) 0.012(2)
C1_2 0.027(2) 0.032(2) 0.031(2) -0.0060(19) -0.0010(18) 0.0032(18)
C2_2 0.035(2) 0.035(3) 0.043(3) -0.007(2) 0.008(2) -0.003(2)
C3_2 0.040(3) 0.054(4) 0.056(4) -0.013(3) 0.008(3) -0.011(3)
C4_2 0.034(3) 0.077(4) 0.052(4) -0.022(3) -0.001(3) -0.012(3)
C5_2 0.030(3) 0.072(4) 0.044(3) -0.006(3) -0.008(2) 0.003(3)
C6_2 0.033(3) 0.047(3) 0.034(3) -0.007(2) -0.009(2) 0.008(2)
C1_12 0.031(2) 0.024(2) 0.030(2) -0.0056(16) -0.0027(18) 0.0040(18)
C2_12 0.028(2) 0.030(2) 0.034(2) -0.0096(19) -0.0014(18) 0.0011(18)
C3_12 0.042(3) 0.031(2) 0.047(3) -0.007(2) 0.000(2) -0.004(2)
C4_12 0.042(3) 0.027(2) 0.046(3) -0.011(2) -0.008(2) 0.004(2)
C5_12 0.039(3) 0.031(3) 0.053(3) -0.013(2) -0.006(2) 0.013(2)
C6_12 0.032(2) 0.035(3) 0.045(3) -0.019(2) 0.002(2) 0.002(2)
C1_13 0.032(2) 0.041(3) 0.041(3) -0.003(2) -0.006(2) 0.001(2)
C2_13 0.051(3) 0.034(3) 0.072(4) 0.001(3) 0.006(3) -0.007(3)
C3_13 0.047(3) 0.050(4) 0.065(4) 0.005(3) -0.005(3) -0.012(3)
C4_13 0.038(3) 0.073(5) 0.064(4) 0.004(3) 0.002(3) -0.012(3)
C5_13 0.036(3) 0.095(6) 0.119(8) -0.044(6) 0.018(4) -0.014(4)
C6_13 0.032(3) 0.100(6) 0.069(4) -0.047(4) 0.008(3) -0.009(3)
C1_14 0.037(2) 0.029(2) 0.024(2) 0.0042(17) 0.0034(18) 0.0093(19)
C2_14 0.040(3) 0.027(2) 0.079(4) 0.004(2) -0.027(3) 0.001(2)
C3_14 0.067(4) 0.028(2) 0.066(4) 0.006(3) -0.022(3) -0.004(3)
C4_14 0.051(3) 0.035(3) 0.039(3) 0.005(2) 0.004(2) 0.000(2)
C5_14 0.048(4) 0.076(5) 0.107(7) 0.064(5) -0.024(4) -0.006(4)
C6_14 0.054(4) 0.079(5) 0.091(6) 0.060(5) -0.043(4) -0.027(4)
O1_15 0.035(5) 0.027(4) 0.036(4) -0.004(3) 0.007(4) 0.000(3)
C1_15 0.039(4) 0.036(4) 0.033(4) -0.004(3) 0.004(3) 0.007(3)
C2_15 0.051(5) 0.045(4) 0.035(4) -0.001(4) 0.007(3) 0.002(4)
F1_15 0.063(4) 0.065(6) 0.035(4) 0.010(4) -0.001(3) 0.007(4)
F2_15 0.049(6) 0.039(3) 0.053(5) 0.010(3) 0.013(4) 0.006(3)
F3_15 0.063(5) 0.060(4) 0.049(4) -0.002(4) 0.024(4) 0.001(4)
C3_15 0.038(4) 0.049(5) 0.043(5) -0.002(4) 0.001(3) 0.003(4)
F4_15 0.044(4) 0.075(5) 0.048(4) 0.014(4) -0.006(3) 0.007(4)
F5_15 0.035(4) 0.055(4) 0.065(5) -0.011(3) 0.000(3) -0.009(3)
F6_15 0.042(4) 0.072(6) 0.060(5) 0.009(4) 0.005(4) 0.012(4)
C4_15 0.051(5) 0.034(4) 0.048(5) -0.001(4) -0.001(4) 0.005(4)
F7_15 0.064(5) 0.045(4) 0.084(6) -0.007(4) 0.004(4) 0.018(4)
F8_15 0.060(5) 0.053(5) 0.075(5) 0.024(4) 0.001(4) -0.007(4)
F9_15 0.076(6) 0.052(5) 0.068(5) -0.010(4) -0.024(5) -0.006(5)
O1_16 0.019(4) 0.054(7) 0.032(6) -0.005(5) 0.006(4) -0.003(4)
C1_16 0.029(5) 0.065(5) 0.045(5) 0.020(4) -0.007(4) -0.016(4)
C2_16 0.033(5) 0.116(7) 0.057(6) 0.022(5) 0.002(4) -0.008(5)
F1_16 0.051(7) 0.175(12) 0.079(8) 0.065(9) 0.027(5) 0.027(9)
F2_16 0.030(4) 0.190(14) 0.090(8) 0.026(8) -0.007(5) -0.021(6)
F3_16 0.073(7) 0.127(7) 0.069(7) 0.003(6) 0.012(6) 0.011(6)
C3_16 0.040(5) 0.086(7) 0.042(5) 0.014(5) -0.007(4) -0.008(5)
F4_16 0.041(4) 0.120(9) 0.028(4) 0.007(5) -0.001(3) -0.002(4)
F5_16 0.082(10) 0.105(8) 0.083(9) 0.040(7) -0.014(8) 0.028(7)
F6_16 0.066(8) 0.153(12) 0.062(7) 0.009(8) -0.020(6) -0.048(9)
C4_16 0.082(8) 0.063(6) 0.095(8) 0.011(6) -0.029(6) -0.019(5)
F7_16 0.089(7) 0.045(5) 0.107(7) -0.009(5) -0.029(6) -0.028(5)
F8_16 0.107(9) 0.118(11) 0.142(13) 0.018(10) -0.025(8) -0.064(9)
F9_16 0.113(11) 0.106(10) 0.144(9) 0.097(9) -0.031(8) -0.033(8)
O1_17 0.031(7) 0.036(5) 0.024(4) 0.002(3) -0.008(4) -0.015(4)
C1_17 0.048(5) 0.062(5) 0.025(4) 0.012(4) -0.002(4) -0.010(4)
C2_17 0.084(7) 0.066(6) 0.072(7) 0.017(6) 0.014(6) -0.012(6)
F1_17 0.086(6) 0.124(10) 0.051(6) 0.023(7) 0.005(5) -0.051(6)
F2_17 0.122(10) 0.102(10) 0.093(7) 0.064(7) 0.023(7) 0.014(9)
F3_17 0.196(17) 0.080(8) 0.137(12) -0.006(10) 0.052(13) 0.017(12)
C3_17 0.057(6) 0.140(8) 0.044(5) 0.022(6) -0.015(5) -0.021(5)
F4_17 0.069(7) 0.165(9) 0.060(6) -0.002(7) -0.005(5) -0.065(7)
F5_17 0.079(9) 0.189(10) 0.080(9) 0.056(8) -0.008(8) 0.042(9)
F6_17 0.097(9) 0.232(15) 0.036(5) 0.009(6) -0.018(5) -0.079(10)
C4_17 0.076(7) 0.072(6) 0.041(6) -0.004(6) 0.015(5) -0.009(5)
F7_17 0.118(10) 0.063(5) 0.106(9) -0.008(6) 0.018(8) -0.016(6)
F8_17 0.073(7) 0.154(11) 0.037(5) 0.015(6) 0.020(4) -0.010(7)
F9_17 0.060(5) 0.116(9) 0.052(5) 0.000(6) 0.018(4) 0.017(5)
O1_18 0.032(5) 0.033(7) 0.036(7) 0.003(5) 0.011(5) 0.013(5)
C1_18 0.027(5) 0.027(5) 0.030(5) -0.003(4) 0.005(4) 0.006(4)
C2_18 0.039(6) 0.047(6) 0.043(6) 0.016(5) 0.009(4) 0.012(5)
F1_18 0.045(6) 0.091(10) 0.037(6) 0.012(6) 0.004(5) 0.010(6)
F2_18 0.045(6) 0.066(9) 0.059(8) 0.020(7) 0.022(6) 0.005(6)
F3_18 0.072(9) 0.042(6) 0.072(9) 0.021(5) 0.022(7) 0.017(6)
C3_18 0.030(5) 0.042(6) 0.045(6) -0.009(5) -0.003(4) 0.010(5)
F4_18 0.050(8) 0.077(8) 0.042(6) -0.002(6) -0.010(5) 0.022(7)
F5_18 0.043(7) 0.047(5) 0.083(10) -0.021(6) -0.023(7) 0.003(5)
F6_18 0.024(5) 0.064(8) 0.066(8) -0.005(7) -0.001(5) 0.017(5)
C4_18 0.042(7) 0.027(5) 0.047(7) -0.006(4) -0.002(5) 0.010(5)
F7_18 0.062(8) 0.040(6) 0.078(8) 0.016(7) 0.006(6) 0.023(6)
F8_18 0.080(8) 0.041(7) 0.060(7) -0.011(6) 0.019(7) 0.025(7)
F9_18 0.056(7) 0.048(8) 0.092(12) -0.031(8) -0.016(7) -0.004(6)
O1_19 0.047(8) 0.041(6) 0.075(9) 0.019(7) -0.023(8) -0.009(5)
C1_19 0.044(5) 0.037(5) 0.057(5) 0.010(4) 0.002(4) 0.002(4)
C2_19 0.091(8) 0.069(8) 0.061(5) 0.012(6) -0.015(5) -0.007(6)
F1_19 0.138(11) 0.180(17) 0.099(14) 0.054(14) -0.053(9) -0.081(12)
F2_19 0.089(12) 0.101(9) 0.069(9) 0.043(8) 0.007(9) 0.016(8)
F3_19 0.167(14) 0.073(10) 0.058(7) -0.012(8) 0.000(9) 0.000(10)
C3_19 0.049(5) 0.053(5) 0.066(6) 0.002(6) 0.001(5) 0.001(5)
F4_19 0.099(13) 0.097(13) 0.067(7) -0.026(7) -0.014(8) 0.008(10)
F5_19 0.034(5) 0.042(6) 0.116(11) 0.000(8) 0.009(6) 0.013(5)
F6_19 0.056(8) 0.037(5) 0.071(8) -0.021(5) 0.020(7) 0.003(5)
C4_19 0.059(5) 0.067(7) 0.095(8) 0.008(7) 0.006(5) -0.021(5)
F7_19 0.098(13) 0.113(14) 0.120(9) -0.022(9) -0.012(8) -0.050(10)
F8_19 0.130(14) 0.054(7) 0.178(16) 0.013(10) -0.004(13) -0.030(7)
F9_19 0.051(6) 0.066(8) 0.119(11) 0.009(8) 0.020(7) -0.033(6)
O1_21 0.010(8) 0.035(7) 0.031(7) 0.003(6) 0.011(7) 0.006(6)
C1_21 0.038(6) 0.044(6) 0.040(7) 0.011(5) 0.008(5) -0.002(5)
C2_21 0.054(8) 0.047(7) 0.050(9) 0.004(6) 0.000(6) -0.002(7)
F1_21 0.078(9) 0.095(15) 0.104(15) 0.006(12) -0.039(10) -0.018(11)
F2_21 0.121(16) 0.051(8) 0.079(13) 0.012(8) 0.011(11) 0.009(10)
F3_21 0.087(10) 0.039(9) 0.117(15) -0.032(9) 0.049(10) -0.017(9)
C3_21 0.056(7) 0.047(7) 0.053(8) 0.016(6) -0.009(6) -0.006(7)
F4_21 0.127(17) 0.042(7) 0.045(9) 0.022(6) -0.046(10) -0.002(9)
F5_21 0.052(8) 0.138(18) 0.057(11) 0.038(10) -0.012(8) 0.031(11)
F6_21 0.110(16) 0.055(9) 0.078(13) 0.035(9) -0.035(10) -0.028(11)
C4_21 0.050(7) 0.057(8) 0.068(9) 0.022(6) 0.028(6) 0.003(7)
F7_21 0.096(14) 0.087(11) 0.103(13) -0.015(11) 0.054(10) 0.001(11)
F8_21 0.070(12) 0.070(9) 0.129(17) 0.055(10) 0.062(11) 0.020(9)
F9_21 0.038(7) 0.114(16) 0.085(11) 0.036(11) 0.030(8) 0.009(10)
C1_1 0.027(2) 0.025(2) 0.034(2) 0.0001(18) 0.0017(18) -0.0008(18)
C2_1 0.027(2) 0.029(2) 0.044(3) -0.002(2) -0.008(2) 0.0019(18)
C3_1 0.034(3) 0.035(3) 0.060(4) 0.003(3) -0.013(2) 0.005(2)
C4_1 0.029(2) 0.040(3) 0.057(3) 0.007(2) 0.002(2) 0.011(2)
C5_1 0.044(3) 0.032(3) 0.048(3) -0.003(2) 0.004(2) 0.010(2)
C6_1 0.034(3) 0.032(2) 0.042(3) -0.005(2) 0.000(2) 0.006(2)
C1_20 0.027(2) 0.025(2) 0.028(2) -0.0030(17) 0.0001(17) -0.0004(17)
C2_20 0.031(2) 0.024(2) 0.031(2) -0.0039(17) -0.0009(18) -0.0012(18)
C3_20 0.037(3) 0.026(2) 0.041(3) -0.001(2) -0.006(2) 0.005(2)
C4_20 0.033(3) 0.038(3) 0.051(3) -0.008(2) -0.012(2) 0.009(2)
C5_20 0.033(3) 0.041(3) 0.052(3) -0.014(2) -0.017(2) 0.007(2)
C6_20 0.027(2) 0.029(2) 0.042(3) -0.008(2) -0.0054(19) -0.0025(18)
C1_22 0.021(2) 0.025(2) 0.028(2) -0.0005(17) 0.0025(16) -0.0016(16)
C2_22 0.028(2) 0.040(3) 0.034(2) 0.003(2) 0.0029(19) -0.006(2)
C3_22 0.031(3) 0.048(3) 0.047(3) 0.009(3) 0.003(2) -0.013(2)
C4_22 0.028(2) 0.047(3) 0.052(3) 0.006(3) 0.002(2) -0.005(2)
C5_22 0.027(2) 0.044(3) 0.047(3) 0.002(2) -0.004(2) -0.003(2)
C6_22 0.026(2) 0.032(2) 0.035(2) 0.0028(19) -0.0011(18) 0.0002(18)
C1_23 0.024(2) 0.025(2) 0.034(2) -0.0002(17) -0.0020(17) -0.0036(16)
C2_23 0.036(3) 0.040(3) 0.039(3) 0.000(2) 0.005(2) -0.014(2)
C3_23 0.041(3) 0.043(3) 0.055(4) 0.006(3) 0.014(3) -0.011(2)
C4_23 0.038(3) 0.033(3) 0.068(4) 0.011(3) 0.001(3) -0.012(2)
C5_23 0.040(3) 0.031(3) 0.064(4) -0.001(2) -0.003(3) -0.012(2)
C6_23 0.036(3) 0.027(2) 0.045(3) -0.005(2) -0.006(2) -0.0079(19)

loop_
_atom_type_symbol
_atom_type_description
_atom_type_scat_dispersion_real
_atom_type_scat_dispersion_imag
_atom_type_scat_source
C C 0.0033 0.0016 'International Tables Vol C Tables 4.2.6.8 and 6.1.1.4'
O O 0.0106 0.0060 'International Tables Vol C Tables 4.2.6.8 and 6.1.1.4'
F F 0.0171 0.0103 'International Tables Vol C Tables 4.2.6.8 and 6.1.1.4'
Al Al 0.0645 0.0514 'International Tables Vol C Tables 4.2.6.8 and 6.1.1.4'
P P 0.1023 0.0942 'International Tables Vol C Tables 4.2.6.8 and 6.1.1.4'
Ga Ga 0.2307 1.6083 'International Tables Vol C Tables 4.2.6.8 and 6.1.1.4'
H H 0.0000 0.0000 'International Tables Vol C Tables 4.2.6.8 and 6.1.1.4'

loop_
_geom_angle_atom_site_label_1
_geom_angle_atom_site_label_2
_geom_angle_atom_site_label_3
_geom_angle
_geom_angle_site_symmetry_1
_geom_angle_site_symmetry_3
_geom_angle_publ_flag
P3 Ga1 P4 86.83(4) . . ?
P3 Ga1 Ga2 129.24(4) . . ?
P4 Ga1 Ga2 115.79(4) . . ?
P3 Ga1 H1 100(2) . . ?
P4 Ga1 H1 106(2) . . ?
Ga2 Ga1 H1 114(2) . . ?
O1 Ga2 P2 96.52(11) . . ?
O1 Ga2 Ga1 114.22(11) . . ?
P2 Ga2 Ga1 130.94(4) . . ?
O1 Ga2 P1 102.08(11) . . ?
P2 Ga2 P1 86.75(4) . . ?
Ga1 Ga2 P1 120.08(4) . . ?
C1 P1 C1_12 105.6(2) . . ?
C1 P1 C1_2 105.9(2) . . ?
C1_12 P1 C1_2 107.5(2) . . ?
C1 P1 Ga2 103.42(16) . . ?
C1_12 P1 Ga2 117.18(16) . . ?
C1_2 P1 Ga2 116.12(16) . . ?
C2 P2 C1_13 105.0(3) . . ?
C2 P2 C1_14 108.3(3) . . ?
C1_13 P2 C1_14 105.5(2) . . ?
C2 P2 Ga2 102.76(17) . . ?
C1_13 P2 Ga2 119.2(2) . . ?
C1_14 P2 Ga2 115.16(17) . . ?
C1_23 P3 C3 105.6(2) . . ?
C1_23 P3 C1_1 108.5(2) . . ?
C3 P3 C1_1 108.7(2) . . ?
C1_23 P3 Ga1 109.62(16) . . ?
C3 P3 Ga1 100.28(14) . . ?
C1_1 P3 Ga1 122.68(16) . . ?
C4 P4 C1_22 108.3(2) . . ?
C4 P4 C1_20 105.8(2) . . ?
C1_22 P4 C1_20 106.4(2) . . ?
C4 P4 Ga1 103.86(15) . . ?
C1_22 P4 Ga1 115.71(15) . . ?
C1_20 P4 Ga1 116.15(15) . . ?
O1_3 Al1 O1_6 110.5(3) . . ?
O1_3 Al1 O1_4 106.0(3) . . ?
O1_6 Al1 O1_4 113.7(3) . . ?
O1_3 Al1 O1_5 111.2(3) . . ?
O1_6 Al1 O1_5 108.7(3) . . ?
O1_4 Al1 O1_5 106.7(2) . . ?
O1_21 Al1 O1_18 104.5(8) . . ?
O1_7 Al2 O1_9 107.4(8) . . ?
O1_19 Al2 O1_16 116.5(9) . . ?
O1_7 Al2 O1_10 109.4(5) . . ?
O1_9 Al2 O1_10 112.1(6) . . ?
O1_7 Al2 O1_8 103.0(5) . . ?
O1_9 Al2 O1_8 117.1(6) . . ?
O1_10 Al2 O1_8 107.3(4) . . ?
O1_19 Al2 O1_17 89.3(10) . . ?
O1_16 Al2 O1_17 108.3(8) . . ?
O1_19 Al2 O1_15 119.3(10) . . ?
O1_16 Al2 O1_15 107.4(6) . . ?
O1_17 Al2 O1_15 114.7(8) . . ?
C1_11 O1 Ga2 124.0(3) . . ?
C2 C1 P1 113.3(4) . . ?
C2 C1 H1A 108.9 . . ?
P1 C1 H1A 108.9 . . ?
C2 C1 H1B 108.9 . . ?
P1 C1 H1B 108.9 . . ?
H1A C1 H1B 107.7 . . ?
C1 C2 P2 115.5(4) . . ?
C1 C2 H2A 108.4 . . ?
P2 C2 H2A 108.4 . . ?
C1 C2 H2B 108.4 . . ?
P2 C2 H2B 108.4 . . ?
H2A C2 H2B 107.5 . . ?
C4 C3 P3 111.9(3) . . ?
C4 C3 H3A 109.2 . . ?
P3 C3 H3A 109.2 . . ?
C4 C3 H3B 109.2 . . ?
P3 C3 H3B 109.2 . . ?
H3A C3 H3B 107.9 . . ?
C3 C4 P4 111.7(3) . . ?
C3 C4 H4A 109.3 . . ?
P4 C4 H4A 109.3 . . ?
C3 C4 H4B 109.3 . . ?
P4 C4 H4B 109.3 . . ?
H4A C4 H4B 107.9 . . ?
C1_3 O1_3 Al1 149.4(6) . . ?
O1_3 C1_3 C4_3 112.2(7) . . ?
O1_3 C1_3 C3_3 108.4(7) . . ?
C4_3 C1_3 C3_3 109.4(8) . . ?
O1_3 C1_3 C2_3 106.6(6) . . ?
C4_3 C1_3 C2_3 109.9(7) . . ?
C3_3 C1_3 C2_3 110.4(7) . . ?
F3_3 C2_3 F1_3 108.0(7) . . ?
F3_3 C2_3 F2_3 105.9(8) . . ?
F1_3 C2_3 F2_3 108.9(8) . . ?
F3_3 C2_3 C1_3 111.2(7) . . ?
F1_3 C2_3 C1_3 110.6(7) . . ?
F2_3 C2_3 C1_3 112.1(7) . . ?
F5_3 C3_3 F4_3 108.1(9) . . ?
F5_3 C3_3 F6_3 108.8(10) . . ?
F4_3 C3_3 F6_3 105.4(7) . . ?
F5_3 C3_3 C1_3 110.6(7) . . ?
F4_3 C3_3 C1_3 111.3(8) . . ?
F6_3 C3_3 C1_3 112.4(8) . . ?
F9_3 C4_3 F8_3 107.9(10) . . ?
F9_3 C4_3 F7_3 109.3(11) . . ?
F8_3 C4_3 F7_3 108.6(10) . . ?
F9_3 C4_3 C1_3 110.1(9) . . ?
F8_3 C4_3 C1_3 112.2(9) . . ?
F7_3 C4_3 C1_3 108.6(8) . . ?
C1_4 O1_4 Al1 150.8(4) . . ?
O1_4 C1_4 C3_4 111.3(4) . . ?
O1_4 C1_4 C2_4 106.6(4) . . ?
C3_4 C1_4 C2_4 109.9(4) . . ?
O1_4 C1_4 C4_4 110.3(4) . . ?
C3_4 C1_4 C4_4 109.5(4) . . ?
C2_4 C1_4 C4_4 109.1(4) . . ?
F3_4 C2_4 F1_4 107.0(5) . . ?
F3_4 C2_4 F2_4 108.2(5) . . ?
F1_4 C2_4 F2_4 106.1(5) . . ?
F3_4 C2_4 C1_4 112.0(5) . . ?
F1_4 C2_4 C1_4 111.9(4) . . ?
F2_4 C2_4 C1_4 111.3(5) . . ?
F5_4 C3_4 F4_4 108.8(5) . . ?
F5_4 C3_4 F6_4 106.6(5) . . ?
F4_4 C3_4 F6_4 106.6(5) . . ?
F5_4 C3_4 C1_4 111.3(5) . . ?
F4_4 C3_4 C1_4 110.7(4) . . ?
F6_4 C3_4 C1_4 112.6(5) . . ?
F7_4 C4_4 F9_4 107.4(5) . . ?
F7_4 C4_4 F8_4 108.1(5) . . ?
F9_4 C4_4 F8_4 107.3(5) . . ?
F7_4 C4_4 C1_4 111.1(5) . . ?
F9_4 C4_4 C1_4 110.1(5) . . ?
F8_4 C4_4 C1_4 112.7(5) . . ?
C1_5 O1_5 Al1 148.5(4) . . ?
O1_5 C1_5 C3_5 113.0(4) . . ?
O1_5 C1_5 C2_5 107.2(5) . . ?
C3_5 C1_5 C2_5 108.6(5) . . ?
O1_5 C1_5 C4_5 108.5(5) . . ?
C3_5 C1_5 C4_5 109.3(4) . . ?
C2_5 C1_5 C4_5 110.2(5) . . ?
F3_5 C2_5 F2_5 108.4(7) . . ?
F3_5 C2_5 F1_5 108.8(6) . . ?
F2_5 C2_5 F1_5 107.5(6) . . ?
F3_5 C2_5 C1_5 111.3(6) . . ?
F2_5 C2_5 C1_5 111.1(5) . . ?
F1_5 C2_5 C1_5 109.6(6) . . ?
F5_5 C3_5 F4_5 106.7(4) . . ?
F5_5 C3_5 F6_5 107.3(5) . . ?
F4_5 C3_5 F6_5 107.0(4) . . ?
F5_5 C3_5 C1_5 112.1(4) . . ?
F4_5 C3_5 C1_5 110.5(4) . . ?
F6_5 C3_5 C1_5 112.9(4) . . ?
F9_5 C4_5 F7_5 107.9(6) . . ?
F9_5 C4_5 F8_5 107.9(5) . . ?
F7_5 C4_5 F8_5 108.5(6) . . ?
F9_5 C4_5 C1_5 110.7(5) . . ?
F7_5 C4_5 C1_5 110.2(5) . . ?
F8_5 C4_5 C1_5 111.5(6) . . ?
C1_6 O1_6 Al1 148.2(5) . . ?
O1_6 C1_6 C2_6 109.0(6) . . ?
O1_6 C1_6 C3_6 110.8(6) . . ?
C2_6 C1_6 C3_6 109.2(7) . . ?
O1_6 C1_6 C4_6 109.0(6) . . ?
C2_6 C1_6 C4_6 110.5(7) . . ?
C3_6 C1_6 C4_6 108.3(6) . . ?
F3_6 C2_6 F2_6 108.0(8) . . ?
F3_6 C2_6 F1_6 105.8(9) . . ?
F2_6 C2_6 F1_6 108.0(8) . . ?
F3_6 C2_6 C1_6 110.5(8) . . ?
F2_6 C2_6 C1_6 113.9(7) . . ?
F1_6 C2_6 C1_6 110.4(7) . . ?
F5_6 C3_6 F6_6 106.9(6) . . ?
F5_6 C3_6 F4_6 107.1(7) . . ?
F6_6 C3_6 F4_6 107.4(6) . . ?
F5_6 C3_6 C1_6 111.1(6) . . ?
F6_6 C3_6 C1_6 113.3(6) . . ?
F4_6 C3_6 C1_6 110.7(6) . . ?
F7_6 C4_6 F9_6 111.6(8) . . ?
F7_6 C4_6 F8_6 108.2(7) . . ?
F9_6 C4_6 F8_6 107.5(6) . . ?
F7_6 C4_6 C1_6 111.2(6) . . ?
F9_6 C4_6 C1_6 108.9(7) . . ?
F8_6 C4_6 C1_6 109.3(7) . . ?
C1_7 O1_7 Al2 149.6(8) . . ?
O1_7 C1_7 C2_7 111.4(10) . . ?
O1_7 C1_7 C4_7 107.3(9) . . ?
C2_7 C1_7 C4_7 108.5(10) . . ?
O1_7 C1_7 C3_7 109.9(9) . . ?
C2_7 C1_7 C3_7 109.5(10) . . ?
C4_7 C1_7 C3_7 110.1(9) . . ?
F3_7 C2_7 F1_7 109.7(13) . . ?
F3_7 C2_7 F2_7 107.8(13) . . ?
F1_7 C2_7 F2_7 110.6(13) . . ?
F3_7 C2_7 C1_7 110.2(10) . . ?
F1_7 C2_7 C1_7 109.5(11) . . ?
F2_7 C2_7 C1_7 109.1(12) . . ?
F6_7 C3_7 F5_7 110.1(9) . . ?
F6_7 C3_7 F4_7 106.3(11) . . ?
F5_7 C3_7 F4_7 110.5(10) . . ?
F6_7 C3_7 C1_7 112.0(9) . . ?
F5_7 C3_7 C1_7 108.9(10) . . ?
F4_7 C3_7 C1_7 109.0(9) . . ?
F9_7 C4_7 F8_7 107.5(11) . . ?
F9_7 C4_7 F7_7 105.9(12) . . ?
F8_7 C4_7 F7_7 112.7(12) . . ?
F9_7 C4_7 C1_7 112.4(9) . . ?
F8_7 C4_7 C1_7 110.1(10) . . ?
F7_7 C4_7 C1_7 108.3(10) . . ?
C1_8 O1_8 Al2 152.3(6) . . ?
O1_8 C1_8 C2_8 107.5(7) . . ?
O1_8 C1_8 C4_8 111.3(7) . . ?
C2_8 C1_8 C4_8 108.9(6) . . ?
O1_8 C1_8 C3_8 112.3(8) . . ?
C2_8 C1_8 C3_8 110.4(7) . . ?
C4_8 C1_8 C3_8 106.4(7) . . ?
F3_8 C2_8 F2_8 104.4(7) . . ?
F3_8 C2_8 F1_8 116.9(9) . . ?
F2_8 C2_8 F1_8 104.2(8) . . ?
F3_8 C2_8 C1_8 111.0(6) . . ?
F2_8 C2_8 C1_8 113.1(8) . . ?
F1_8 C2_8 C1_8 107.1(7) . . ?
F4_8 C3_8 F5_8 111.3(10) . . ?
F4_8 C3_8 F6_8 100.6(11) . . ?
F5_8 C3_8 F6_8 109.1(11) . . ?
F4_8 C3_8 C1_8 112.1(8) . . ?
F5_8 C3_8 C1_8 111.6(9) . . ?
F6_8 C3_8 C1_8 111.7(9) . . ?
F8_8 C4_8 F9_8 117.1(9) . . ?
F8_8 C4_8 F7_8 106.1(8) . . ?
F9_8 C4_8 F7_8 100.3(8) . . ?
F8_8 C4_8 C1_8 112.7(7) . . ?
F9_8 C4_8 C1_8 109.4(7) . . ?
F7_8 C4_8 C1_8 110.4(7) . . ?
C1_9 O1_9 Al2 159.2(16) . . ?
O1_9 C1_9 C2_9 115.8(12) . . ?
O1_9 C1_9 C4_9 111.4(11) . . ?
C2_9 C1_9 C4_9 110.4(9) . . ?
O1_9 C1_9 C3_9 103.5(10) . . ?
C2_9 C1_9 C3_9 109.0(10) . . ?
C4_9 C1_9 C3_9 106.1(9) . . ?
F1_9 C2_9 F3_9 108.4(12) . . ?
F1_9 C2_9 F2_9 106.1(11) . . ?
F3_9 C2_9 F2_9 106.2(11) . . ?
F1_9 C2_9 C1_9 112.3(10) . . ?
F3_9 C2_9 C1_9 113.0(10) . . ?
F2_9 C2_9 C1_9 110.5(11) . . ?
F6_9 C3_9 F4_9 106.6(13) . . ?
F6_9 C3_9 F5_9 107.9(12) . . ?
F4_9 C3_9 F5_9 109.6(13) . . ?
F6_9 C3_9 C1_9 111.6(11) . . ?
F4_9 C3_9 C1_9 110.0(10) . . ?
F5_9 C3_9 C1_9 111.0(11) . . ?
F8_9 C4_9 F9_9 106.4(10) . . ?
F8_9 C4_9 F7_9 109.2(10) . . ?
F9_9 C4_9 F7_9 103.9(10) . . ?
F8_9 C4_9 C1_9 114.7(9) . . ?
F9_9 C4_9 C1_9 110.1(9) . . ?
F7_9 C4_9 C1_9 111.9(9) . . ?
C1_10 O1_10 Al2 152.8(8) . . ?
O1_10 C1_10 C3_10 109.8(8) . . ?
O1_10 C1_10 C4_10 109.7(8) . . ?
C3_10 C1_10 C4_10 110.5(8) . . ?
O1_10 C1_10 C2_10 110.9(8) . . ?
C3_10 C1_10 C2_10 107.5(8) . . ?
C4_10 C1_10 C2_10 108.4(8) . . ?
F2_10 C2_10 F3_10 106.7(9) . . ?
F2_10 C2_10 F1_10 110.3(9) . . ?
F3_10 C2_10 F1_10 107.0(9) . . ?
F2_10 C2_10 C1_10 112.5(8) . . ?
F3_10 C2_10 C1_10 110.8(8) . . ?
F1_10 C2_10 C1_10 109.4(8) . . ?
F5_10 C3_10 F4_10 104.8(9) . . ?
F5_10 C3_10 F6_10 108.9(10) . . ?
F4_10 C3_10 F6_10 107.0(9) . . ?
F5_10 C3_10 C1_10 112.9(9) . . ?
F4_10 C3_10 C1_10 110.6(8) . . ?
F6_10 C3_10 C1_10 112.3(8) . . ?
F7_10 C4_10 F9_10 109.5(9) . . ?
F7_10 C4_10 F8_10 108.2(10) . . ?
F9_10 C4_10 F8_10 103.4(9) . . ?
F7_10 C4_10 C1_10 111.9(9) . . ?
F9_10 C4_10 C1_10 111.7(8) . . ?
F8_10 C4_10 C1_10 111.9(8) . . ?
O1 C1_11 C6_11 123.6(5) . . ?
O1 C1_11 C2_11 117.1(5) . . ?
C6_11 C1_11 C2_11 119.2(5) . . ?
C3_11 C2_11 C1_11 119.8(7) . . ?
C3_11 C2_11 H2_11 120.1 . . ?
C1_11 C2_11 H2_11 120.1 . . ?
C4_11 C3_11 C2_11 121.7(7) . . ?
C4_11 C3_11 H3_11 119.1 . . ?
C2_11 C3_11 H3_11 119.1 . . ?
C3_11 C4_11 C5_11 119.1(6) . . ?
C3_11 C4_11 H4_11 120.5 . . ?
C5_11 C4_11 H4_11 120.5 . . ?
C4_11 C5_11 C6_11 120.9(7) . . ?
C4_11 C5_11 H5_11 119.5 . . ?
C6_11 C5_11 H5_11 119.5 . . ?
C1_11 C6_11 C5_11 119.2(6) . . ?
C1_11 C6_11 H6_11 120.4 . . ?
C5_11 C6_11 H6_11 120.4 . . ?
C2_2 C1_2 C6_2 110.6(4) . . ?
C2_2 C1_2 P1 111.6(3) . . ?
C6_2 C1_2 P1 110.8(4) . . ?
C2_2 C1_2 H1_2 107.9 . . ?
C6_2 C1_2 H1_2 107.9 . . ?
P1 C1_2 H1_2 107.9 . . ?
C1_2 C2_2 C3_2 111.1(5) . . ?
C1_2 C2_2 H2A_2 109.4 . . ?
C3_2 C2_2 H2A_2 109.4 . . ?
C1_2 C2_2 H2B_2 109.4 . . ?
C3_2 C2_2 H2B_2 109.4 . . ?
H2A_2 C2_2 H2B_2 108.0 . . ?
C4_2 C3_2 C2_2 111.4(5) . . ?
C4_2 C3_2 H3A_2 109.4 . . ?
C2_2 C3_2 H3A_2 109.4 . . ?
C4_2 C3_2 H3B_2 109.4 . . ?
C2_2 C3_2 H3B_2 109.4 . . ?
H3A_2 C3_2 H3B_2 108.0 . . ?
C3_2 C4_2 C5_2 111.4(5) . . ?
C3_2 C4_2 H4A_2 109.4 . . ?
C5_2 C4_2 H4A_2 109.4 . . ?
C3_2 C4_2 H4B_2 109.4 . . ?
C5_2 C4_2 H4B_2 109.4 . . ?
H4A_2 C4_2 H4B_2 108.0 . . ?
C6_2 C5_2 C4_2 111.0(5) . . ?
C6_2 C5_2 H5A_2 109.4 . . ?
C4_2 C5_2 H5A_2 109.4 . . ?
C6_2 C5_2 H5B_2 109.4 . . ?
C4_2 C5_2 H5B_2 109.4 . . ?
H5A_2 C5_2 H5B_2 108.0 . . ?
C5_2 C6_2 C1_2 111.0(5) . . ?
C5_2 C6_2 H6A_2 109.4 . . ?
C1_2 C6_2 H6A_2 109.4 . . ?
C5_2 C6_2 H6B_2 109.4 . . ?
C1_2 C6_2 H6B_2 109.4 . . ?
H6A_2 C6_2 H6B_2 108.0 . . ?
C2_12 C1_12 C6_12 110.2(4) . . ?
C2_12 C1_12 P1 112.2(3) . . ?
C6_12 C1_12 P1 112.9(3) . . ?
C2_12 C1_12 H1_12 107.0 . . ?
C6_12 C1_12 H1_12 107.0 . . ?
P1 C1_12 H1_12 107.0 . . ?
C3_12 C2_12 C1_12 110.5(4) . . ?
C3_12 C2_12 H2A_12 109.6 . . ?
C1_12 C2_12 H2A_12 109.6 . . ?
C3_12 C2_12 H2B_12 109.6 . . ?
C1_12 C2_12 H2B_12 109.6 . . ?
H2A_12 C2_12 H2B_12 108.1 . . ?
C2_12 C3_12 C4_12 110.8(5) . . ?
C2_12 C3_12 H3A_12 109.5 . . ?
C4_12 C3_12 H3A_12 109.5 . . ?
C2_12 C3_12 H3B_12 109.5 . . ?
C4_12 C3_12 H3B_12 109.5 . . ?
H3A_12 C3_12 H3B_12 108.1 . . ?
C5_12 C4_12 C3_12 110.6(4) . . ?
C5_12 C4_12 H4A_12 109.5 . . ?
C3_12 C4_12 H4A_12 109.5 . . ?
C5_12 C4_12 H4B_12 109.5 . . ?
C3_12 C4_12 H4B_12 109.5 . . ?
H4A_12 C4_12 H4B_12 108.1 . . ?
C4_12 C5_12 C6_12 111.4(4) . . ?
C4_12 C5_12 H5A_12 109.3 . . ?
C6_12 C5_12 H5A_12 109.3 . . ?
C4_12 C5_12 H5B_12 109.3 . . ?
C6_12 C5_12 H5B_12 109.3 . . ?
H5A_12 C5_12 H5B_12 108.0 . . ?
C5_12 C6_12 C1_12 111.0(5) . . ?
C5_12 C6_12 H6A_12 109.4 . . ?
C1_12 C6_12 H6A_12 109.4 . . ?
C5_12 C6_12 H6B_12 109.4 . . ?
C1_12 C6_12 H6B_12 109.4 . . ?
H6A_12 C6_12 H6B_12 108.0 . . ?
C2_13 C1_13 C6_13 109.6(6) . . ?
C2_13 C1_13 P2 115.3(4) . . ?
C6_13 C1_13 P2 110.4(4) . . ?
C2_13 C1_13 H1_13 107.1 . . ?
C6_13 C1_13 H1_13 107.1 . . ?
P2 C1_13 H1_13 107.1 . . ?
C1_13 C2_13 C3_13 111.3(5) . . ?
C1_13 C2_13 H2A_13 109.4 . . ?
C3_13 C2_13 H2A_13 109.4 . . ?
C1_13 C2_13 H2B_13 109.4 . . ?
C3_13 C2_13 H2B_13 109.4 . . ?
H2A_13 C2_13 H2B_13 108.0 . . ?
C4_13 C3_13 C2_13 111.2(6) . . ?
C4_13 C3_13 H3A_13 109.4 . . ?
C2_13 C3_13 H3A_13 109.4 . . ?
C4_13 C3_13 H3B_13 109.4 . . ?
C2_13 C3_13 H3B_13 109.4 . . ?
H3A_13 C3_13 H3B_13 108.0 . . ?
C3_13 C4_13 C5_13 110.6(6) . . ?
C3_13 C4_13 H4A_13 109.5 . . ?
C5_13 C4_13 H4A_13 109.5 . . ?
C3_13 C4_13 H4B_13 109.5 . . ?
C5_13 C4_13 H4B_13 109.5 . . ?
H4A_13 C4_13 H4B_13 108.1 . . ?
C6_13 C5_13 C4_13 111.1(7) . . ?
C6_13 C5_13 H5A_13 109.4 . . ?
C4_13 C5_13 H5A_13 109.4 . . ?
C6_13 C5_13 H5B_13 109.4 . . ?
C4_13 C5_13 H5B_13 109.4 . . ?
H5A_13 C5_13 H5B_13 108.0 . . ?
C5_13 C6_13 C1_13 111.5(6) . . ?
C5_13 C6_13 H6A_13 109.3 . . ?
C1_13 C6_13 H6A_13 109.3 . . ?
C5_13 C6_13 H6B_13 109.3 . . ?
C1_13 C6_13 H6B_13 109.3 . . ?
H6A_13 C6_13 H6B_13 108.0 . . ?
C6_14 C1_14 C2_14 109.7(5) . . ?
C6_14 C1_14 P2 114.3(4) . . ?
C2_14 C1_14 P2 111.5(3) . . ?
C6_14 C1_14 H1_14 107.0 . . ?
C2_14 C1_14 H1_14 107.0 . . ?
P2 C1_14 H1_14 107.0 . . ?
C1_14 C2_14 C3_14 111.0(5) . . ?
C1_14 C2_14 H2A_14 109.4 . . ?
C3_14 C2_14 H2A_14 109.4 . . ?
C1_14 C2_14 H2B_14 109.4 . . ?
C3_14 C2_14 H2B_14 109.4 . . ?
H2A_14 C2_14 H2B_14 108.0 . . ?
C4_14 C3_14 C2_14 110.9(5) . . ?
C4_14 C3_14 H3A_14 109.5 . . ?
C2_14 C3_14 H3A_14 109.5 . . ?
C4_14 C3_14 H3B_14 109.5 . . ?
C2_14 C3_14 H3B_14 109.5 . . ?
H3A_14 C3_14 H3B_14 108.1 . . ?
C5_14 C4_14 C3_14 110.2(5) . . ?
C5_14 C4_14 H4A_14 109.6 . . ?
C3_14 C4_14 H4A_14 109.6 . . ?
C5_14 C4_14 H4B_14 109.6 . . ?
C3_14 C4_14 H4B_14 109.6 . . ?
H4A_14 C4_14 H4B_14 108.1 . . ?
C4_14 C5_14 C6_14 112.6(6) . . ?
C4_14 C5_14 H5A_14 109.1 . . ?
C6_14 C5_14 H5A_14 109.1 . . ?
C4_14 C5_14 H5B_14 109.1 . . ?
C6_14 C5_14 H5B_14 109.1 . . ?
H5A_14 C5_14 H5B_14 107.8 . . ?
C1_14 C6_14 C5_14 112.5(6) . . ?
C1_14 C6_14 H6A_14 109.1 . . ?
C5_14 C6_14 H6A_14 109.1 . . ?
C1_14 C6_14 H6B_14 109.1 . . ?
C5_14 C6_14 H6B_14 109.1 . . ?
H6A_14 C6_14 H6B_14 107.8 . . ?
C1_15 O1_15 Al2 149.1(9) . . ?
O1_15 C1_15 C4_15 109.8(10) . . ?
O1_15 C1_15 C2_15 111.3(9) . . ?
C4_15 C1_15 C2_15 109.3(9) . . ?
O1_15 C1_15 C3_15 109.4(10) . . ?
C4_15 C1_15 C3_15 108.2(9) . . ?
C2_15 C1_15 C3_15 108.7(9) . . ?
F2_15 C2_15 F1_15 107.2(10) . . ?
F2_15 C2_15 F3_15 105.5(9) . . ?
F1_15 C2_15 F3_15 109.2(10) . . ?
F2_15 C2_15 C1_15 113.2(10) . . ?
F1_15 C2_15 C1_15 110.4(9) . . ?
F3_15 C2_15 C1_15 111.2(9) . . ?
F4_15 C3_15 F6_15 109.5(10) . . ?
F4_15 C3_15 F5_15 107.8(10) . . ?
F6_15 C3_15 F5_15 107.0(10) . . ?
F4_15 C3_15 C1_15 110.7(9) . . ?
F6_15 C3_15 C1_15 112.3(9) . . ?
F5_15 C3_15 C1_15 109.4(9) . . ?
F8_15 C4_15 F7_15 106.8(11) . . ?
F8_15 C4_15 F9_15 106.9(11) . . ?
F7_15 C4_15 F9_15 107.5(11) . . ?
F8_15 C4_15 C1_15 111.9(10) . . ?
F7_15 C4_15 C1_15 113.3(10) . . ?
F9_15 C4_15 C1_15 110.2(10) . . ?
C1_16 O1_16 Al2 148.1(10) . . ?
O1_16 C1_16 C2_16 109.2(11) . . ?
O1_16 C1_16 C3_16 109.5(11) . . ?
C2_16 C1_16 C3_16 110.5(11) . . ?
O1_16 C1_16 C4_16 110.7(12) . . ?
C2_16 C1_16 C4_16 109.3(12) . . ?
C3_16 C1_16 C4_16 107.7(11) . . ?
F3_16 C2_16 F2_16 102.9(14) . . ?
F3_16 C2_16 F1_16 116.9(15) . . ?
F2_16 C2_16 F1_16 108.0(13) . . ?
F3_16 C2_16 C1_16 109.4(12) . . ?
F2_16 C2_16 C1_16 111.9(13) . . ?
F1_16 C2_16 C1_16 107.7(12) . . ?
F6_16 C3_16 F4_16 104.1(13) . . ?
F6_16 C3_16 F5_16 105.8(15) . . ?
F4_16 C3_16 F5_16 118.9(14) . . ?
F6_16 C3_16 C1_16 112.1(13) . . ?
F4_16 C3_16 C1_16 107.6(10) . . ?
F5_16 C3_16 C1_16 108.4(12) . . ?
F7_16 C4_16 F9_16 113.8(16) . . ?
F7_16 C4_16 F8_16 103.2(16) . . ?
F9_16 C4_16 F8_16 109.7(15) . . ?
F7_16 C4_16 C1_16 111.0(13) . . ?
F9_16 C4_16 C1_16 107.9(13) . . ?
F8_16 C4_16 C1_16 111.3(14) . . ?
C1_17 O1_17 Al2 150.2(12) . . ?
O1_17 C1_17 C3_17 111.9(13) . . ?
O1_17 C1_17 C2_17 112.8(12) . . ?
C3_17 C1_17 C2_17 109.2(11) . . ?
O1_17 C1_17 C4_17 106.6(13) . . ?
C3_17 C1_17 C4_17 109.3(12) . . ?
C2_17 C1_17 C4_17 106.8(11) . . ?
F1_17 C2_17 F3_17 114.6(18) . . ?
F1_17 C2_17 F2_17 109.3(15) . . ?
F3_17 C2_17 F2_17 103.7(17) . . ?
F1_17 C2_17 C1_17 111.6(13) . . ?
F3_17 C2_17 C1_17 107.8(15) . . ?
F2_17 C2_17 C1_17 109.5(13) . . ?
F6_17 C3_17 F4_17 104.5(14) . . ?
F6_17 C3_17 F5_17 114.5(16) . . ?
F4_17 C3_17 F5_17 111.7(15) . . ?
F6_17 C3_17 C1_17 109.6(13) . . ?
F4_17 C3_17 C1_17 108.7(12) . . ?
F5_17 C3_17 C1_17 107.6(13) . . ?
F7_17 C4_17 F8_17 119.2(15) . . ?
F7_17 C4_17 F9_17 109.0(14) . . ?
F8_17 C4_17 F9_17 105.3(13) . . ?
F7_17 C4_17 C1_17 106.2(12) . . ?
F8_17 C4_17 C1_17 108.9(13) . . ?
F9_17 C4_17 C1_17 107.8(12) . . ?
C1_18 O1_18 Al1 151.4(14) . . ?
O1_18 C1_18 C4_18 112.4(14) . . ?
O1_18 C1_18 C2_18 110.0(14) . . ?
C4_18 C1_18 C2_18 108.2(12) . . ?
O1_18 C1_18 C3_18 107.1(13) . . ?
C4_18 C1_18 C3_18 109.4(12) . . ?
C2_18 C1_18 C3_18 109.8(13) . . ?
F2_18 C2_18 F3_18 111.2(16) . . ?
F2_18 C2_18 F1_18 107.4(15) . . ?
F3_18 C2_18 F1_18 106.8(16) . . ?
F2_18 C2_18 C1_18 112.0(14) . . ?
F3_18 C2_18 C1_18 110.0(13) . . ?
F1_18 C2_18 C1_18 109.2(13) . . ?
F4_18 C3_18 F5_18 108.9(15) . . ?
F4_18 C3_18 F6_18 107.9(14) . . ?
F5_18 C3_18 F6_18 108.7(15) . . ?
F4_18 C3_18 C1_18 110.1(14) . . ?
F5_18 C3_18 C1_18 110.1(13) . . ?
F6_18 C3_18 C1_18 111.1(13) . . ?
F8_18 C4_18 F7_18 107.8(16) . . ?
F8_18 C4_18 F9_18 104.6(17) . . ?
F7_18 C4_18 F9_18 110.8(17) . . ?
F8_18 C4_18 C1_18 113.5(14) . . ?
F7_18 C4_18 C1_18 111.3(14) . . ?
F9_18 C4_18 C1_18 108.7(13) . . ?
C1_19 O1_19 Al2 159.8(18) . . ?
O1_19 C1_19 C4_19 117.2(17) . . ?
O1_19 C1_19 C2_19 115.5(17) . . ?
C4_19 C1_19 C2_19 112.1(15) . . ?
O1_19 C1_19 C3_19 97.0(16) . . ?
C4_19 C1_19 C3_19 108.3(14) . . ?
C2_19 C1_19 C3_19 104.4(15) . . ?
F2_19 C2_19 F1_19 113(2) . . ?
F2_19 C2_19 F3_19 96.9(17) . . ?
F1_19 C2_19 F3_19 111(2) . . ?
F2_19 C2_19 C1_19 115.7(18) . . ?
F1_19 C2_19 C1_19 108.9(16) . . ?
F3_19 C2_19 C1_19 110.7(18) . . ?
F5_19 C3_19 F6_19 111.2(17) . . ?
F5_19 C3_19 F4_19 117(2) . . ?
F6_19 C3_19 F4_19 104.6(19) . . ?
F5_19 C3_19 C1_19 109.5(15) . . ?
F6_19 C3_19 C1_19 110.3(16) . . ?
F4_19 C3_19 C1_19 103.5(17) . . ?
F9_19 C4_19 F7_19 105(2) . . ?
F9_19 C4_19 F8_19 121(2) . . ?
F7_19 C4_19 F8_19 96(2) . . ?
F9_19 C4_19 C1_19 113.2(16) . . ?
F7_19 C4_19 C1_19 114.3(18) . . ?
F8_19 C4_19 C1_19 106.4(17) . . ?
C1_21 O1_21 Al1 148.4(18) . . ?
O1_21 C1_21 C4_21 109.0(15) . . ?
O1_21 C1_21 C3_21 108.9(16) . . ?
C4_21 C1_21 C3_21 111.1(16) . . ?
O1_21 C1_21 C2_21 110.3(17) . . ?
C4_21 C1_21 C2_21 107.7(15) . . ?
C3_21 C1_21 C2_21 109.9(15) . . ?
F3_21 C2_21 F2_21 104(2) . . ?
F3_21 C2_21 F1_21 124(2) . . ?
F2_21 C2_21 F1_21 104(2) . . ?
F3_21 C2_21 C1_21 107.6(16) . . ?
F2_21 C2_21 C1_21 113.8(19) . . ?
F1_21 C2_21 C1_21 103.3(18) . . ?
F6_21 C3_21 F5_21 109(2) . . ?
F6_21 C3_21 F4_21 111.9(19) . . ?
F5_21 C3_21 F4_21 109(2) . . ?
F6_21 C3_21 C1_21 107.9(17) . . ?
F5_21 C3_21 C1_21 106.9(16) . . ?
F4_21 C3_21 C1_21 111.9(17) . . ?
F9_21 C4_21 F8_21 104(2) . . ?
F9_21 C4_21 F7_21 113(2) . . ?
F8_21 C4_21 F7_21 113(2) . . ?
F9_21 C4_21 C1_21 110.0(17) . . ?
F8_21 C4_21 C1_21 110.1(17) . . ?
F7_21 C4_21 C1_21 106.7(16) . . ?
C2_1 C1_1 C6_1 110.0(4) . . ?
C2_1 C1_1 P3 112.6(3) . . ?
C6_1 C1_1 P3 113.6(3) . . ?
C2_1 C1_1 H1_1 106.7 . . ?
C6_1 C1_1 H1_1 106.7 . . ?
P3 C1_1 H1_1 106.7 . . ?
C3_1 C2_1 C1_1 110.4(4) . . ?
C3_1 C2_1 H2A_1 109.6 . . ?
C1_1 C2_1 H2A_1 109.6 . . ?
C3_1 C2_1 H2B_1 109.6 . . ?
C1_1 C2_1 H2B_1 109.6 . . ?
H2A_1 C2_1 H2B_1 108.1 . . ?
C4_1 C3_1 C2_1 111.8(5) . . ?
C4_1 C3_1 H3A_1 109.3 . . ?
C2_1 C3_1 H3A_1 109.3 . . ?
C4_1 C3_1 H3B_1 109.3 . . ?
C2_1 C3_1 H3B_1 109.3 . . ?
H3A_1 C3_1 H3B_1 107.9 . . ?
C3_1 C4_1 C5_1 112.0(5) . . ?
C3_1 C4_1 H4A_1 109.2 . . ?
C5_1 C4_1 H4A_1 109.2 . . ?
C3_1 C4_1 H4B_1 109.2 . . ?
C5_1 C4_1 H4B_1 109.2 . . ?
H4A_1 C4_1 H4B_1 107.9 . . ?
C4_1 C5_1 C6_1 111.8(4) . . ?
C4_1 C5_1 H5A_1 109.2 . . ?
C6_1 C5_1 H5A_1 109.2 . . ?
C4_1 C5_1 H5B_1 109.2 . . ?
C6_1 C5_1 H5B_1 109.2 . . ?
H5A_1 C5_1 H5B_1 107.9 . . ?
C5_1 C6_1 C1_1 110.7(4) . . ?
C5_1 C6_1 H6A_1 109.5 . . ?
C1_1 C6_1 H6A_1 109.5 . . ?
C5_1 C6_1 H6B_1 109.5 . . ?
C1_1 C6_1 H6B_1 109.5 . . ?
H6A_1 C6_1 H6B_1 108.1 . . ?
C6_20 C1_20 C2_20 111.0(4) . . ?
C6_20 C1_20 P4 113.4(3) . . ?
C2_20 C1_20 P4 109.4(3) . . ?
C6_20 C1_20 H1_20 107.6 . . ?
C2_20 C1_20 H1_20 107.6 . . ?
P4 C1_20 H1_20 107.6 . . ?
C1_20 C2_20 C3_20 111.5(4) . . ?
C1_20 C2_20 H2A_20 109.3 . . ?
C3_20 C2_20 H2A_20 109.3 . . ?
C1_20 C2_20 H2B_20 109.3 . . ?
C3_20 C2_20 H2B_20 109.3 . . ?
H2A_20 C2_20 H2B_20 108.0 . . ?
C4_20 C3_20 C2_20 110.6(4) . . ?
C4_20 C3_20 H3A_20 109.5 . . ?
C2_20 C3_20 H3A_20 109.5 . . ?
C4_20 C3_20 H3B_20 109.5 . . ?
C2_20 C3_20 H3B_20 109.5 . . ?
H3A_20 C3_20 H3B_20 108.1 . . ?
C5_20 C4_20 C3_20 111.6(5) . . ?
C5_20 C4_20 H4A_20 109.3 . . ?
C3_20 C4_20 H4A_20 109.3 . . ?
C5_20 C4_20 H4B_20 109.3 . . ?
C3_20 C4_20 H4B_20 109.3 . . ?
H4A_20 C4_20 H4B_20 108.0 . . ?
C4_20 C5_20 C6_20 111.0(4) . . ?
C4_20 C5_20 H5A_20 109.4 . . ?
C6_20 C5_20 H5A_20 109.4 . . ?
C4_20 C5_20 H5B_20 109.4 . . ?
C6_20 C5_20 H5B_20 109.4 . . ?
H5A_20 C5_20 H5B_20 108.0 . . ?
C5_20 C6_20 C1_20 110.2(4) . . ?
C5_20 C6_20 H6A_20 109.6 . . ?
C1_20 C6_20 H6A_20 109.6 . . ?
C5_20 C6_20 H6B_20 109.6 . . ?
C1_20 C6_20 H6B_20 109.6 . . ?
H6A_20 C6_20 H6B_20 108.1 . . ?
C2_22 C1_22 C6_22 110.9(4) . . ?
C2_22 C1_22 P4 114.8(3) . . ?
C6_22 C1_22 P4 111.5(3) . . ?
C2_22 C1_22 H1_22 106.3 . . ?
C6_22 C1_22 H1_22 106.3 . . ?
P4 C1_22 H1_22 106.3 . . ?
C3_22 C2_22 C1_22 110.2(4) . . ?
C3_22 C2_22 H2A_22 109.6 . . ?
C1_22 C2_22 H2A_22 109.6 . . ?
C3_22 C2_22 H2B_22 109.6 . . ?
C1_22 C2_22 H2B_22 109.6 . . ?
H2A_22 C2_22 H2B_22 108.1 . . ?
C2_22 C3_22 C4_22 110.9(5) . . ?
C2_22 C3_22 H3A_22 109.5 . . ?
C4_22 C3_22 H3A_22 109.5 . . ?
C2_22 C3_22 H3B_22 109.5 . . ?
C4_22 C3_22 H3B_22 109.5 . . ?
H3A_22 C3_22 H3B_22 108.0 . . ?
C3_22 C4_22 C5_22 109.8(5) . . ?
C3_22 C4_22 H4A_22 109.7 . . ?
C5_22 C4_22 H4A_22 109.7 . . ?
C3_22 C4_22 H4B_22 109.7 . . ?
C5_22 C4_22 H4B_22 109.7 . . ?
H4A_22 C4_22 H4B_22 108.2 . . ?
C6_22 C5_22 C4_22 111.6(5) . . ?
C6_22 C5_22 H5A_22 109.3 . . ?
C4_22 C5_22 H5A_22 109.3 . . ?
C6_22 C5_22 H5B_22 109.3 . . ?
C4_22 C5_22 H5B_22 109.3 . . ?
H5A_22 C5_22 H5B_22 108.0 . . ?
C5_22 C6_22 C1_22 110.7(4) . . ?
C5_22 C6_22 H6A_22 109.5 . . ?
C1_22 C6_22 H6A_22 109.5 . . ?
C5_22 C6_22 H6B_22 109.5 . . ?
C1_22 C6_22 H6B_22 109.5 . . ?
H6A_22 C6_22 H6B_22 108.1 . . ?
C2_23 C1_23 C6_23 111.2(4) . . ?
C2_23 C1_23 P3 111.2(3) . . ?
C6_23 C1_23 P3 114.1(3) . . ?
C2_23 C1_23 H1_23 106.6 . . ?
C6_23 C1_23 H1_23 106.6 . . ?
P3 C1_23 H1_23 106.6 . . ?
C1_23 C2_23 C3_23 111.0(5) . . ?
C1_23 C2_23 H2A_23 109.4 . . ?
C3_23 C2_23 H2A_23 109.4 . . ?
C1_23 C2_23 H2B_23 109.4 . . ?
C3_23 C2_23 H2B_23 109.4 . . ?
H2A_23 C2_23 H2B_23 108.0 . . ?
C4_23 C3_23 C2_23 111.4(5) . . ?
C4_23 C3_23 H3A_23 109.3 . . ?
C2_23 C3_23 H3A_23 109.3 . . ?
C4_23 C3_23 H3B_23 109.3 . . ?
C2_23 C3_23 H3B_23 109.3 . . ?
H3A_23 C3_23 H3B_23 108.0 . . ?
C5_23 C4_23 C3_23 111.5(5) . . ?
C5_23 C4_23 H4A_23 109.3 . . ?
C3_23 C4_23 H4A_23 109.3 . . ?
C5_23 C4_23 H4B_23 109.3 . . ?
C3_23 C4_23 H4B_23 109.3 . . ?
H4A_23 C4_23 H4B_23 108.0 . . ?
C4_23 C5_23 C6_23 112.1(5) . . ?
C4_23 C5_23 H5A_23 109.2 . . ?
C6_23 C5_23 H5A_23 109.2 . . ?
C4_23 C5_23 H5B_23 109.2 . . ?
C6_23 C5_23 H5B_23 109.2 . . ?
H5A_23 C5_23 H5B_23 107.9 . . ?
C5_23 C6_23 C1_23 111.1(4) . . ?
C5_23 C6_23 H6A_23 109.4 . . ?
C1_23 C6_23 H6A_23 109.4 . . ?
C5_23 C6_23 H6B_23 109.4 . . ?
C1_23 C6_23 H6B_23 109.4 . . ?
H6A_23 C6_23 H6B_23 108.0 . . ?

loop_
_geom_bond_atom_site_label_1
_geom_bond_atom_site_label_2
_geom_bond_distance
_geom_bond_site_symmetry_2
_geom_bond_publ_flag
Ga1 P3 2.4181(13) . ?
Ga1 P4 2.4264(12) . ?
Ga1 Ga2 2.4628(7) . ?
Ga1 H1 1.43(6) . ?
Ga2 O1 1.859(4) . ?
Ga2 P2 2.4283(13) . ?
Ga2 P1 2.4739(12) . ?
P1 C1 1.834(5) . ?
P1 C1_12 1.850(5) . ?
P1 C1_2 1.850(5) . ?
P2 C2 1.820(5) . ?
P2 C1_13 1.822(5) . ?
P2 C1_14 1.835(5) . ?
P3 C1_23 1.832(5) . ?
P3 C3 1.837(5) . ?
P3 C1_1 1.846(5) . ?
P4 C4 1.835(5) . ?
P4 C1_22 1.844(4) . ?
P4 C1_20 1.849(5) . ?
Al1 O1_3 1.690(5) . ?
Al1 O1_6 1.709(5) . ?
Al1 O1_4 1.716(4) . ?
Al1 O1_5 1.726(4) . ?
Al1 O1_21 1.73(2) . ?
Al1 O1_18 1.828(14) . ?
Al2 O1_19 1.665(18) . ?
Al2 O1_7 1.681(8) . ?
Al2 O1_9 1.694(12) . ?
Al2 O1_16 1.700(11) . ?
Al2 O1_10 1.713(8) . ?
Al2 O1_8 1.720(6) . ?
Al2 O1_17 1.729(15) . ?
Al2 O1_15 1.745(9) . ?
O1 C1_11 1.352(6) . ?
C1 C2 1.542(7) . ?
C1 H1A 0.9900 . ?
C1 H1B 0.9900 . ?
C2 H2A 0.9900 . ?
C2 H2B 0.9900 . ?
C3 C4 1.542(6) . ?
C3 H3A 0.9900 . ?
C3 H3B 0.9900 . ?
C4 H4A 0.9900 . ?
C4 H4B 0.9900 . ?
O1_3 C1_3 1.338(9) . ?
C1_3 C4_3 1.544(10) . ?
C1_3 C3_3 1.551(11) . ?
C1_3 C2_3 1.555(10) . ?
C2_3 F3_3 1.316(9) . ?
C2_3 F1_3 1.323(10) . ?
C2_3 F2_3 1.327(9) . ?
C3_3 F5_3 1.305(11) . ?
C3_3 F4_3 1.336(11) . ?
C3_3 F6_3 1.340(11) . ?
C4_3 F9_3 1.328(13) . ?
C4_3 F8_3 1.328(12) . ?
C4_3 F7_3 1.329(11) . ?
O1_4 C1_4 1.342(5) . ?
C1_4 C3_4 1.547(7) . ?
C1_4 C2_4 1.550(7) . ?
C1_4 C4_4 1.552(7) . ?
C2_4 F3_4 1.316(7) . ?
C2_4 F1_4 1.329(7) . ?
C2_4 F2_4 1.352(7) . ?
C3_4 F5_4 1.320(6) . ?
C3_4 F4_4 1.330(7) . ?
C3_4 F6_4 1.339(6) . ?
C4_4 F7_4 1.318(7) . ?
C4_4 F9_4 1.331(7) . ?
C4_4 F8_4 1.333(7) . ?
O1_5 C1_5 1.339(6) . ?
C1_5 C3_5 1.548(7) . ?
C1_5 C2_5 1.554(8) . ?
C1_5 C4_5 1.562(8) . ?
C2_5 F3_5 1.322(9) . ?
C2_5 F2_5 1.329(8) . ?
C2_5 F1_5 1.345(8) . ?
C3_5 F5_5 1.322(7) . ?
C3_5 F4_5 1.332(6) . ?
C3_5 F6_5 1.334(6) . ?
C4_5 F9_5 1.324(7) . ?
C4_5 F7_5 1.327(8) . ?
C4_5 F8_5 1.341(7) . ?
O1_6 C1_6 1.352(7) . ?
C1_6 C2_6 1.520(9) . ?
C1_6 C3_6 1.551(9) . ?
C1_6 C4_6 1.589(10) . ?
C2_6 F3_6 1.293(12) . ?
C2_6 F2_6 1.342(9) . ?
C2_6 F1_6 1.356(11) . ?
C3_6 F5_6 1.321(8) . ?
C3_6 F6_6 1.336(8) . ?
C3_6 F4_6 1.336(9) . ?
C4_6 F7_6 1.313(10) . ?
C4_6 F9_6 1.324(9) . ?
C4_6 F8_6 1.352(9) . ?
O1_7 C1_7 1.353(12) . ?
C1_7 C2_7 1.537(14) . ?
C1_7 C4_7 1.556(13) . ?
C1_7 C3_7 1.568(13) . ?
C2_7 F3_7 1.321(15) . ?
C2_7 F1_7 1.354(15) . ?
C2_7 F2_7 1.370(15) . ?
C3_7 F6_7 1.334(11) . ?
C3_7 F5_7 1.345(13) . ?
C3_7 F4_7 1.350(13) . ?
C4_7 F9_7 1.312(13) . ?
C4_7 F8_7 1.347(13) . ?
C4_7 F7_7 1.349(15) . ?
O1_8 C1_8 1.349(9) . ?
C1_8 C2_8 1.553(10) . ?
C1_8 C4_8 1.555(10) . ?
C1_8 C3_8 1.575(12) . ?
C2_8 F3_8 1.300(9) . ?
C2_8 F2_8 1.328(9) . ?
C2_8 F1_8 1.346(11) . ?
C3_8 F4_8 1.307(12) . ?
C3_8 F5_8 1.332(12) . ?
C3_8 F6_8 1.376(13) . ?
C4_8 F8_8 1.300(10) . ?
C4_8 F9_8 1.326(11) . ?
C4_8 F7_8 1.353(10) . ?
O1_9 C1_9 1.313(13) . ?
C1_9 C2_9 1.514(13) . ?
C1_9 C4_9 1.556(12) . ?
C1_9 C3_9 1.581(14) . ?
C2_9 F1_9 1.321(14) . ?
C2_9 F3_9 1.330(13) . ?
C2_9 F2_9 1.367(13) . ?
C3_9 F6_9 1.319(13) . ?
C3_9 F4_9 1.327(15) . ?
C3_9 F5_9 1.336(14) . ?
C4_9 F8_9 1.315(11) . ?
C4_9 F9_9 1.327(13) . ?
C4_9 F7_9 1.341(13) . ?
O1_10 C1_10 1.358(10) . ?
C1_10 C3_10 1.544(11) . ?
C1_10 C4_10 1.553(12) . ?
C1_10 C2_10 1.557(11) . ?
C2_10 F2_10 1.317(11) . ?
C2_10 F3_10 1.329(12) . ?
C2_10 F1_10 1.340(11) . ?
C3_10 F5_10 1.308(13) . ?
C3_10 F4_10 1.334(11) . ?
C3_10 F6_10 1.340(10) . ?
C4_10 F7_10 1.294(12) . ?
C4_10 F9_10 1.317(12) . ?
C4_10 F8_10 1.330(12) . ?
C1_11 C6_11 1.383(8) . ?
C1_11 C2_11 1.410(8) . ?
C2_11 C3_11 1.375(8) . ?
C2_11 H2_11 0.9500 . ?
C3_11 C4_11 1.353(11) . ?
C3_11 H3_11 0.9500 . ?
C4_11 C5_11 1.395(11) . ?
C4_11 H4_11 0.9500 . ?
C5_11 C6_11 1.395(8) . ?
C5_11 H5_11 0.9500 . ?
C6_11 H6_11 0.9500 . ?
C1_2 C2_2 1.528(7) . ?
C1_2 C6_2 1.540(7) . ?
C1_2 H1_2 1.0000 . ?
C2_2 C3_2 1.532(7) . ?
C2_2 H2A_2 0.9900 . ?
C2_2 H2B_2 0.9900 . ?
C3_2 C4_2 1.511(9) . ?
C3_2 H3A_2 0.9900 . ?
C3_2 H3B_2 0.9900 . ?
C4_2 C5_2 1.537(9) . ?
C4_2 H4A_2 0.9900 . ?
C4_2 H4B_2 0.9900 . ?
C5_2 C6_2 1.519(7) . ?
C5_2 H5A_2 0.9900 . ?
C5_2 H5B_2 0.9900 . ?
C6_2 H6A_2 0.9900 . ?
C6_2 H6B_2 0.9900 . ?
C1_12 C2_12 1.533(6) . ?
C1_12 C6_12 1.534(6) . ?
C1_12 H1_12 1.0000 . ?
C2_12 C3_12 1.520(7) . ?
C2_12 H2A_12 0.9900 . ?
C2_12 H2B_12 0.9900 . ?
C3_12 C4_12 1.526(8) . ?
C3_12 H3A_12 0.9900 . ?
C3_12 H3B_12 0.9900 . ?
C4_12 C5_12 1.524(7) . ?
C4_12 H4A_12 0.9900 . ?
C4_12 H4B_12 0.9900 . ?
C5_12 C6_12 1.530(7) . ?
C5_12 H5A_12 0.9900 . ?
C5_12 H5B_12 0.9900 . ?
C6_12 H6A_12 0.9900 . ?
C6_12 H6B_12 0.9900 . ?
C1_13 C2_13 1.520(7) . ?
C1_13 C6_13 1.526(8) . ?
C1_13 H1_13 1.0000 . ?
C2_13 C3_13 1.521(9) . ?
C2_13 H2A_13 0.9900 . ?
C2_13 H2B_13 0.9900 . ?
C3_13 C4_13 1.508(10) . ?
C3_13 H3A_13 0.9900 . ?
C3_13 H3B_13 0.9900 . ?
C4_13 C5_13 1.523(11) . ?
C4_13 H4A_13 0.9900 . ?
C4_13 H4B_13 0.9900 . ?
C5_13 C6_13 1.519(8) . ?
C5_13 H5A_13 0.9900 . ?
C5_13 H5B_13 0.9900 . ?
C6_13 H6A_13 0.9900 . ?
C6_13 H6B_13 0.9900 . ?
C1_14 C6_14 1.512(7) . ?
C1_14 C2_14 1.531(7) . ?
C1_14 H1_14 1.0000 . ?
C2_14 C3_14 1.540(7) . ?
C2_14 H2A_14 0.9900 . ?
C2_14 H2B_14 0.9900 . ?
C3_14 C4_14 1.512(8) . ?
C3_14 H3A_14 0.9900 . ?
C3_14 H3B_14 0.9900 . ?
C4_14 C5_14 1.501(9) . ?
C4_14 H4A_14 0.9900 . ?
C4_14 H4B_14 0.9900 . ?
C5_14 C6_14 1.522(10) . ?
C5_14 H5A_14 0.9900 . ?
C5_14 H5B_14 0.9900 . ?
C6_14 H6A_14 0.9900 . ?
C6_14 H6B_14 0.9900 . ?
O1_15 C1_15 1.342(13) . ?
C1_15 C4_15 1.536(13) . ?
C1_15 C2_15 1.551(13) . ?
C1_15 C3_15 1.581(13) . ?
C2_15 F2_15 1.314(13) . ?
C2_15 F1_15 1.329(12) . ?
C2_15 F3_15 1.347(12) . ?
C3_15 F4_15 1.327(12) . ?
C3_15 F6_15 1.329(12) . ?
C3_15 F5_15 1.333(12) . ?
C4_15 F8_15 1.332(13) . ?
C4_15 F7_15 1.340(13) . ?
C4_15 F9_15 1.340(13) . ?
O1_16 C1_16 1.343(15) . ?
C1_16 C2_16 1.534(15) . ?
C1_16 C3_16 1.564(14) . ?
C1_16 C4_16 1.567(16) . ?
C2_16 F3_16 1.333(16) . ?
C2_16 F2_16 1.344(14) . ?
C2_16 F1_16 1.367(15) . ?
C3_16 F6_16 1.325(15) . ?
C3_16 F4_16 1.333(14) . ?
C3_16 F5_16 1.336(16) . ?
C4_16 F7_16 1.332(17) . ?
C4_16 F9_16 1.346(16) . ?
C4_16 F8_16 1.351(16) . ?
O1_17 C1_17 1.322(15) . ?
C1_17 C3_17 1.522(15) . ?
C1_17 C2_17 1.548(15) . ?
C1_17 C4_17 1.596(16) . ?
C2_17 F1_17 1.341(16) . ?
C2_17 F3_17 1.342(17) . ?
C2_17 F2_17 1.367(16) . ?
C3_17 F6_17 1.355(15) . ?
C3_17 F4_17 1.356(15) . ?
C3_17 F5_17 1.365(16) . ?
C4_17 F7_17 1.327(16) . ?
C4_17 F8_17 1.343(14) . ?
C4_17 F9_17 1.352(16) . ?
O1_18 C1_18 1.346(16) . ?
C1_18 C4_18 1.553(16) . ?
C1_18 C2_18 1.558(16) . ?
C1_18 C3_18 1.561(16) . ?
C2_18 F2_18 1.314(16) . ?
C2_18 F3_18 1.315(16) . ?
C2_18 F1_18 1.330(17) . ?
C3_18 F4_18 1.316(16) . ?
C3_18 F5_18 1.325(16) . ?
C3_18 F6_18 1.334(15) . ?
C4_18 F8_18 1.311(17) . ?
C4_18 F7_18 1.323(16) . ?
C4_18 F9_18 1.333(16) . ?
O1_19 C1_19 1.337(17) . ?
C1_19 C4_19 1.528(17) . ?
C1_19 C2_19 1.546(17) . ?
C1_19 C3_19 1.576(17) . ?
C2_19 F2_19 1.306(18) . ?
C2_19 F1_19 1.313(18) . ?
C2_19 F3_19 1.367(18) . ?
C3_19 F5_19 1.302(17) . ?
C3_19 F6_19 1.324(17) . ?
C3_19 F4_19 1.339(18) . ?
C4_19 F9_19 1.321(17) . ?
C4_19 F7_19 1.351(18) . ?
C4_19 F8_19 1.362(18) . ?
O1_21 C1_21 1.341(18) . ?
C1_21 C4_21 1.548(17) . ?
C1_21 C3_21 1.550(17) . ?
C1_21 C2_21 1.578(17) . ?
C2_21 F3_21 1.323(18) . ?
C2_21 F2_21 1.327(18) . ?
C2_21 F1_21 1.340(18) . ?
C3_21 F6_21 1.341(17) . ?
C3_21 F5_21 1.345(18) . ?
C3_21 F4_21 1.348(18) . ?
C4_21 F9_21 1.334(18) . ?
C4_21 F8_21 1.340(18) . ?
C4_21 F7_21 1.347(18) . ?
C1_1 C2_1 1.531(6) . ?
C1_1 C6_1 1.538(7) . ?
C1_1 H1_1 1.0000 . ?
C2_1 C3_1 1.528(7) . ?
C2_1 H2A_1 0.9900 . ?
C2_1 H2B_1 0.9900 . ?
C3_1 C4_1 1.514(8) . ?
C3_1 H3A_1 0.9900 . ?
C3_1 H3B_1 0.9900 . ?
C4_1 C5_1 1.524(8) . ?
C4_1 H4A_1 0.9900 . ?
C4_1 H4B_1 0.9900 . ?
C5_1 C6_1 1.533(7) . ?
C5_1 H5A_1 0.9900 . ?
C5_1 H5B_1 0.9900 . ?
C6_1 H6A_1 0.9900 . ?
C6_1 H6B_1 0.9900 . ?
C1_20 C6_20 1.526(6) . ?
C1_20 C2_20 1.529(6) . ?
C1_20 H1_20 1.0000 . ?
C2_20 C3_20 1.533(6) . ?
C2_20 H2A_20 0.9900 . ?
C2_20 H2B_20 0.9900 . ?
C3_20 C4_20 1.522(7) . ?
C3_20 H3A_20 0.9900 . ?
C3_20 H3B_20 0.9900 . ?
C4_20 C5_20 1.512(7) . ?
C4_20 H4A_20 0.9900 . ?
C4_20 H4B_20 0.9900 . ?
C5_20 C6_20 1.525(7) . ?
C5_20 H5A_20 0.9900 . ?
C5_20 H5B_20 0.9900 . ?
C6_20 H6A_20 0.9900 . ?
C6_20 H6B_20 0.9900 . ?
C1_22 C2_22 1.524(6) . ?
C1_22 C6_22 1.538(6) . ?
C1_22 H1_22 1.0000 . ?
C2_22 C3_22 1.521(7) . ?
C2_22 H2A_22 0.9900 . ?
C2_22 H2B_22 0.9900 . ?
C3_22 C4_22 1.535(8) . ?
C3_22 H3A_22 0.9900 . ?
C3_22 H3B_22 0.9900 . ?
C4_22 C5_22 1.538(8) . ?
C4_22 H4A_22 0.9900 . ?
C4_22 H4B_22 0.9900 . ?
C5_22 C6_22 1.525(7) . ?
C5_22 H5A_22 0.9900 . ?
C5_22 H5B_22 0.9900 . ?
C6_22 H6A_22 0.9900 . ?
C6_22 H6B_22 0.9900 . ?
C1_23 C2_23 1.515(7) . ?
C1_23 C6_23 1.534(6) . ?
C1_23 H1_23 1.0000 . ?
C2_23 C3_23 1.533(7) . ?
C2_23 H2A_23 0.9900 . ?
C2_23 H2B_23 0.9900 . ?
C3_23 C4_23 1.520(8) . ?
C3_23 H3A_23 0.9900 . ?
C3_23 H3B_23 0.9900 . ?
C4_23 C5_23 1.517(9) . ?
C4_23 H4A_23 0.9900 . ?
C4_23 H4B_23 0.9900 . ?
C5_23 C6_23 1.528(7) . ?
C5_23 H5A_23 0.9900 . ?
C5_23 H5B_23 0.9900 . ?
C6_23 H6A_23 0.9900 . ?
C6_23 H6B_23 0.9900 . ?

loop_
_geom_torsion_atom_site_label_1
_geom_torsion_atom_site_label_2
_geom_torsion_atom_site_label_3
_geom_torsion_atom_site_label_4
_geom_torsion
_geom_torsion_site_symmetry_1
_geom_torsion_site_symmetry_2
_geom_torsion_site_symmetry_3
_geom_torsion_site_symmetry_4
_geom_torsion_publ_flag
P2 Ga2 O1 C1_11 -161.2(3) . . . . ?
Ga1 Ga2 O1 C1_11 58.1(4) . . . . ?
P1 Ga2 O1 C1_11 -73.1(4) . . . . ?
C1_12 P1 C1 C2 -91.0(4) . . . . ?
C1_2 P1 C1 C2 155.3(4) . . . . ?
Ga2 P1 C1 C2 32.7(4) . . . . ?
P1 C1 C2 P2 -50.8(5) . . . . ?
C1_13 P2 C2 C1 165.0(4) . . . . ?
C1_14 P2 C2 C1 -82.6(5) . . . . ?
Ga2 P2 C2 C1 39.7(5) . . . . ?
C1_23 P3 C3 C4 163.5(3) . . . . ?
C1_1 P3 C3 C4 -80.2(4) . . . . ?
Ga1 P3 C3 C4 49.6(3) . . . . ?
P3 C3 C4 P4 -56.8(4) . . . . ?
C1_22 P4 C4 C3 155.5(3) . . . . ?
C1_20 P4 C4 C3 -90.8(4) . . . . ?
Ga1 P4 C4 C3 32.0(3) . . . . ?
O1_6 Al1 O1_3 C1_3 31.0(12) . . . . ?
O1_4 Al1 O1_3 C1_3 154.6(11) . . . . ?
O1_5 Al1 O1_3 C1_3 -89.8(11) . . . . ?
Al1 O1_3 C1_3 C4_3 53.1(14) . . . . ?
Al1 O1_3 C1_3 C3_3 -67.8(13) . . . . ?
Al1 O1_3 C1_3 C2_3 173.4(9) . . . . ?
O1_3 C1_3 C2_3 F3_3 77.0(8) . . . . ?
C4_3 C1_3 C2_3 F3_3 -161.2(8) . . . . ?
C3_3 C1_3 C2_3 F3_3 -40.4(9) . . . . ?
O1_3 C1_3 C2_3 F1_3 -43.0(9) . . . . ?
C4_3 C1_3 C2_3 F1_3 78.8(9) . . . . ?
C3_3 C1_3 C2_3 F1_3 -160.4(7) . . . . ?
O1_3 C1_3 C2_3 F2_3 -164.7(8) . . . . ?
C4_3 C1_3 C2_3 F2_3 -43.0(11) . . . . ?
C3_3 C1_3 C2_3 F2_3 77.8(10) . . . . ?
O1_3 C1_3 C3_3 F5_3 -40.0(11) . . . . ?
C4_3 C1_3 C3_3 F5_3 -162.7(9) . . . . ?
C2_3 C1_3 C3_3 F5_3 76.3(10) . . . . ?
O1_3 C1_3 C3_3 F4_3 80.2(9) . . . . ?
C4_3 C1_3 C3_3 F4_3 -42.4(10) . . . . ?
C2_3 C1_3 C3_3 F4_3 -163.5(7) . . . . ?
O1_3 C1_3 C3_3 F6_3 -161.8(8) . . . . ?
C4_3 C1_3 C3_3 F6_3 75.5(10) . . . . ?
C2_3 C1_3 C3_3 F6_3 -45.5(10) . . . . ?
O1_3 C1_3 C4_3 F9_3 75.0(10) . . . . ?
C3_3 C1_3 C4_3 F9_3 -164.6(9) . . . . ?
C2_3 C1_3 C4_3 F9_3 -43.3(11) . . . . ?
O1_3 C1_3 C4_3 F8_3 -164.7(9) . . . . ?
C3_3 C1_3 C4_3 F8_3 -44.4(11) . . . . ?
C2_3 C1_3 C4_3 F8_3 76.9(11) . . . . ?
O1_3 C1_3 C4_3 F7_3 -44.6(12) . . . . ?
C3_3 C1_3 C4_3 F7_3 75.7(11) . . . . ?
C2_3 C1_3 C4_3 F7_3 -163.0(9) . . . . ?
O1_3 Al1 O1_4 C1_4 -60.0(9) . . . . ?
O1_6 Al1 O1_4 C1_4 61.6(9) . . . . ?
O1_5 Al1 O1_4 C1_4 -178.5(8) . . . . ?
Al1 O1_4 C1_4 C3_4 -48.1(10) . . . . ?
Al1 O1_4 C1_4 C2_4 -168.0(7) . . . . ?
Al1 O1_4 C1_4 C4_4 73.6(9) . . . . ?
O1_4 C1_4 C2_4 F3_4 45.0(6) . . . . ?
C3_4 C1_4 C2_4 F3_4 -75.8(6) . . . . ?
C4_4 C1_4 C2_4 F3_4 164.0(5) . . . . ?
O1_4 C1_4 C2_4 F1_4 -75.2(6) . . . . ?
C3_4 C1_4 C2_4 F1_4 164.0(4) . . . . ?
C4_4 C1_4 C2_4 F1_4 43.9(6) . . . . ?
O1_4 C1_4 C2_4 F2_4 166.3(5) . . . . ?
C3_4 C1_4 C2_4 F2_4 45.5(6) . . . . ?
C4_4 C1_4 C2_4 F2_4 -74.6(6) . . . . ?
O1_4 C1_4 C3_4 F5_4 -74.4(6) . . . . ?
C2_4 C1_4 C3_4 F5_4 43.5(6) . . . . ?
C4_4 C1_4 C3_4 F5_4 163.4(5) . . . . ?
O1_4 C1_4 C3_4 F4_4 46.7(6) . . . . ?
C2_4 C1_4 C3_4 F4_4 164.6(4) . . . . ?
C4_4 C1_4 C3_4 F4_4 -75.4(5) . . . . ?
O1_4 C1_4 C3_4 F6_4 165.9(5) . . . . ?
C2_4 C1_4 C3_4 F6_4 -76.2(6) . . . . ?
C4_4 C1_4 C3_4 F6_4 43.7(6) . . . . ?
O1_4 C1_4 C4_4 F7_4 -77.6(6) . . . . ?
C3_4 C1_4 C4_4 F7_4 45.1(6) . . . . ?
C2_4 C1_4 C4_4 F7_4 165.6(5) . . . . ?
O1_4 C1_4 C4_4 F9_4 41.1(6) . . . . ?
C3_4 C1_4 C4_4 F9_4 163.9(5) . . . . ?
C2_4 C1_4 C4_4 F9_4 -75.7(6) . . . . ?
O1_4 C1_4 C4_4 F8_4 160.9(5) . . . . ?
C3_4 C1_4 C4_4 F8_4 -76.3(6) . . . . ?
C2_4 C1_4 C4_4 F8_4 44.1(7) . . . . ?
O1_3 Al1 O1_5 C1_5 -75.9(9) . . . . ?
O1_6 Al1 O1_5 C1_5 162.3(8) . . . . ?
O1_4 Al1 O1_5 C1_5 39.2(9) . . . . ?
Al1 O1_5 C1_5 C3_5 3.2(11) . . . . ?
Al1 O1_5 C1_5 C2_5 -116.4(9) . . . . ?
Al1 O1_5 C1_5 C4_5 124.6(8) . . . . ?
O1_5 C1_5 C2_5 F3_5 47.1(7) . . . . ?
C3_5 C1_5 C2_5 F3_5 -75.3(6) . . . . ?
C4_5 C1_5 C2_5 F3_5 165.0(5) . . . . ?
O1_5 C1_5 C2_5 F2_5 167.9(6) . . . . ?
C3_5 C1_5 C2_5 F2_5 45.5(7) . . . . ?
C4_5 C1_5 C2_5 F2_5 -74.2(7) . . . . ?
O1_5 C1_5 C2_5 F1_5 -73.4(7) . . . . ?
C3_5 C1_5 C2_5 F1_5 164.3(5) . . . . ?
C4_5 C1_5 C2_5 F1_5 44.6(7) . . . . ?
O1_5 C1_5 C3_5 F5_5 -77.7(6) . . . . ?
C2_5 C1_5 C3_5 F5_5 41.1(6) . . . . ?
C4_5 C1_5 C3_5 F5_5 161.4(5) . . . . ?
O1_5 C1_5 C3_5 F4_5 41.2(6) . . . . ?
C2_5 C1_5 C3_5 F4_5 160.0(5) . . . . ?
C4_5 C1_5 C3_5 F4_5 -79.8(5) . . . . ?
O1_5 C1_5 C3_5 F6_5 161.0(5) . . . . ?
C2_5 C1_5 C3_5 F6_5 -80.3(6) . . . . ?
C4_5 C1_5 C3_5 F6_5 40.0(6) . . . . ?
O1_5 C1_5 C4_5 F9_5 41.8(7) . . . . ?
C3_5 C1_5 C4_5 F9_5 165.4(5) . . . . ?
C2_5 C1_5 C4_5 F9_5 -75.3(6) . . . . ?
O1_5 C1_5 C4_5 F7_5 -77.6(6) . . . . ?
C3_5 C1_5 C4_5 F7_5 46.1(6) . . . . ?
C2_5 C1_5 C4_5 F7_5 165.3(5) . . . . ?
O1_5 C1_5 C4_5 F8_5 161.8(5) . . . . ?
C3_5 C1_5 C4_5 F8_5 -74.5(6) . . . . ?
C2_5 C1_5 C4_5 F8_5 44.7(7) . . . . ?
O1_3 Al1 O1_6 C1_6 -146.2(10) . . . . ?
O1_4 Al1 O1_6 C1_6 94.7(10) . . . . ?
O1_5 Al1 O1_6 C1_6 -23.9(11) . . . . ?
Al1 O1_6 C1_6 C2_6 -158.3(9) . . . . ?
Al1 O1_6 C1_6 C3_6 -38.1(13) . . . . ?
Al1 O1_6 C1_6 C4_6 81.0(11) . . . . ?
O1_6 C1_6 C2_6 F3_6 74.2(9) . . . . ?
C3_6 C1_6 C2_6 F3_6 -47.0(9) . . . . ?
C4_6 C1_6 C2_6 F3_6 -166.1(7) . . . . ?
O1_6 C1_6 C2_6 F2_6 -164.1(8) . . . . ?
C3_6 C1_6 C2_6 F2_6 74.7(10) . . . . ?
C4_6 C1_6 C2_6 F2_6 -44.3(11) . . . . ?
O1_6 C1_6 C2_6 F1_6 -42.5(11) . . . . ?
C3_6 C1_6 C2_6 F1_6 -163.7(8) . . . . ?
C4_6 C1_6 C2_6 F1_6 77.3(9) . . . . ?
O1_6 C1_6 C3_6 F5_6 -38.0(9) . . . . ?
C2_6 C1_6 C3_6 F5_6 82.2(8) . . . . ?
C4_6 C1_6 C3_6 F5_6 -157.5(7) . . . . ?
O1_6 C1_6 C3_6 F6_6 -158.3(7) . . . . ?
C2_6 C1_6 C3_6 F6_6 -38.2(9) . . . . ?
C4_6 C1_6 C3_6 F6_6 82.2(8) . . . . ?
O1_6 C1_6 C3_6 F4_6 80.9(7) . . . . ?
C2_6 C1_6 C3_6 F4_6 -158.9(6) . . . . ?
C4_6 C1_6 C3_6 F4_6 -38.6(8) . . . . ?
O1_6 C1_6 C4_6 F7_6 -44.7(8) . . . . ?
C2_6 C1_6 C4_6 F7_6 -164.4(7) . . . . ?
C3_6 C1_6 C4_6 F7_6 76.0(8) . . . . ?
O1_6 C1_6 C4_6 F9_6 78.8(8) . . . . ?
C2_6 C1_6 C4_6 F9_6 -41.0(9) . . . . ?
C3_6 C1_6 C4_6 F9_6 -160.6(7) . . . . ?
O1_6 C1_6 C4_6 F8_6 -164.0(6) . . . . ?
C2_6 C1_6 C4_6 F8_6 76.2(8) . . . . ?
C3_6 C1_6 C4_6 F8_6 -43.4(8) . . . . ?
O1_9 Al2 O1_7 C1_7 146.8(18) . . . . ?
O1_10 Al2 O1_7 C1_7 24.9(19) . . . . ?
O1_8 Al2 O1_7 C1_7 -88.9(18) . . . . ?
Al2 O1_7 C1_7 C2_7 -93.2(19) . . . . ?
Al2 O1_7 C1_7 C4_7 148.1(16) . . . . ?
Al2 O1_7 C1_7 C3_7 28(2) . . . . ?
O1_7 C1_7 C2_7 F3_7 47.8(15) . . . . ?
C4_7 C1_7 C2_7 F3_7 165.8(11) . . . . ?
C3_7 C1_7 C2_7 F3_7 -74.0(14) . . . . ?
O1_7 C1_7 C2_7 F1_7 -72.9(13) . . . . ?
C4_7 C1_7 C2_7 F1_7 45.1(14) . . . . ?
C3_7 C1_7 C2_7 F1_7 165.3(11) . . . . ?
O1_7 C1_7 C2_7 F2_7 166.0(12) . . . . ?
C4_7 C1_7 C2_7 F2_7 -76.0(14) . . . . ?
C3_7 C1_7 C2_7 F2_7 44.2(14) . . . . ?
O1_7 C1_7 C3_7 F6_7 157.2(11) . . . . ?
C2_7 C1_7 C3_7 F6_7 -80.0(13) . . . . ?
C4_7 C1_7 C3_7 F6_7 39.2(14) . . . . ?
O1_7 C1_7 C3_7 F5_7 -80.7(11) . . . . ?
C2_7 C1_7 C3_7 F5_7 42.0(12) . . . . ?
C4_7 C1_7 C3_7 F5_7 161.2(9) . . . . ?
O1_7 C1_7 C3_7 F4_7 39.9(13) . . . . ?
C2_7 C1_7 C3_7 F4_7 162.6(10) . . . . ?
C4_7 C1_7 C3_7 F4_7 -78.2(11) . . . . ?
O1_7 C1_7 C4_7 F9_7 43.0(14) . . . . ?
C2_7 C1_7 C4_7 F9_7 -77.6(13) . . . . ?
C3_7 C1_7 C4_7 F9_7 162.6(11) . . . . ?
O1_7 C1_7 C4_7 F8_7 162.7(12) . . . . ?
C2_7 C1_7 C4_7 F8_7 42.1(14) . . . . ?
C3_7 C1_7 C4_7 F8_7 -77.6(13) . . . . ?
O1_7 C1_7 C4_7 F7_7 -73.6(13) . . . . ?
C2_7 C1_7 C4_7 F7_7 165.8(12) . . . . ?
C3_7 C1_7 C4_7 F7_7 46.0(13) . . . . ?
O1_7 Al2 O1_8 C1_8 -108.4(17) . . . . ?
O1_9 Al2 O1_8 C1_8 9.1(19) . . . . ?
O1_10 Al2 O1_8 C1_8 136.1(16) . . . . ?
Al2 O1_8 C1_8 C2_8 168.5(14) . . . . ?
Al2 O1_8 C1_8 C4_8 49(2) . . . . ?
Al2 O1_8 C1_8 C3_8 -69.8(18) . . . . ?
O1_8 C1_8 C2_8 F3_8 53.2(10) . . . . ?
C4_8 C1_8 C2_8 F3_8 173.9(8) . . . . ?
C3_8 C1_8 C2_8 F3_8 -69.6(9) . . . . ?
O1_8 C1_8 C2_8 F2_8 170.2(8) . . . . ?
C4_8 C1_8 C2_8 F2_8 -69.1(10) . . . . ?
C3_8 C1_8 C2_8 F2_8 47.4(10) . . . . ?
O1_8 C1_8 C2_8 F1_8 -75.5(9) . . . . ?
C4_8 C1_8 C2_8 F1_8 45.2(10) . . . . ?
C3_8 C1_8 C2_8 F1_8 161.6(8) . . . . ?
O1_8 C1_8 C3_8 F4_8 45.8(12) . . . . ?
C2_8 C1_8 C3_8 F4_8 165.8(9) . . . . ?
C4_8 C1_8 C3_8 F4_8 -76.2(11) . . . . ?
O1_8 C1_8 C3_8 F5_8 -79.8(11) . . . . ?
C2_8 C1_8 C3_8 F5_8 40.1(12) . . . . ?
C4_8 C1_8 C3_8 F5_8 158.2(9) . . . . ?
O1_8 C1_8 C3_8 F6_8 157.7(9) . . . . ?
C2_8 C1_8 C3_8 F6_8 -82.3(10) . . . . ?
C4_8 C1_8 C3_8 F6_8 35.8(11) . . . . ?
O1_8 C1_8 C4_8 F8_8 168.5(9) . . . . ?
C2_8 C1_8 C4_8 F8_8 50.2(11) . . . . ?
C3_8 C1_8 C4_8 F8_8 -68.8(10) . . . . ?
O1_8 C1_8 C4_8 F9_8 36.4(11) . . . . ?
C2_8 C1_8 C4_8 F9_8 -81.9(9) . . . . ?
C3_8 C1_8 C4_8 F9_8 159.1(8) . . . . ?
O1_8 C1_8 C4_8 F7_8 -73.0(10) . . . . ?
C2_8 C1_8 C4_8 F7_8 168.7(7) . . . . ?
C3_8 C1_8 C4_8 F7_8 49.6(9) . . . . ?
O1_7 Al2 O1_9 C1_9 -7(4) . . . . ?
O1_10 Al2 O1_9 C1_9 113(3) . . . . ?
O1_8 Al2 O1_9 C1_9 -122(3) . . . . ?
Al2 O1_9 C1_9 C2_9 163(3) . . . . ?
Al2 O1_9 C1_9 C4_9 36(4) . . . . ?
Al2 O1_9 C1_9 C3_9 -78(3) . . . . ?
O1_9 C1_9 C2_9 F1_9 -81.1(14) . . . . ?
C4_9 C1_9 C2_9 F1_9 46.6(13) . . . . ?
C3_9 C1_9 C2_9 F1_9 162.8(10) . . . . ?
O1_9 C1_9 C2_9 F3_9 41.9(17) . . . . ?
C4_9 C1_9 C2_9 F3_9 169.6(12) . . . . ?
C3_9 C1_9 C2_9 F3_9 -74.2(14) . . . . ?
O1_9 C1_9 C2_9 F2_9 160.6(12) . . . . ?
C4_9 C1_9 C2_9 F2_9 -71.6(13) . . . . ?
C3_9 C1_9 C2_9 F2_9 44.6(13) . . . . ?
O1_9 C1_9 C3_9 F6_9 155.5(15) . . . . ?
C2_9 C1_9 C3_9 F6_9 -80.8(14) . . . . ?
C4_9 C1_9 C3_9 F6_9 38.1(15) . . . . ?
O1_9 C1_9 C3_9 F4_9 37.3(15) . . . . ?
C2_9 C1_9 C3_9 F4_9 161.1(11) . . . . ?
C4_9 C1_9 C3_9 F4_9 -80.0(12) . . . . ?
O1_9 C1_9 C3_9 F5_9 -84.1(15) . . . . ?
C2_9 C1_9 C3_9 F5_9 39.6(14) . . . . ?
C4_9 C1_9 C3_9 F5_9 158.5(11) . . . . ?
O1_9 C1_9 C4_9 F8_9 166.9(13) . . . . ?
C2_9 C1_9 C4_9 F8_9 36.8(14) . . . . ?
C3_9 C1_9 C4_9 F8_9 -81.2(13) . . . . ?
O1_9 C1_9 C4_9 F9_9 46.9(15) . . . . ?
C2_9 C1_9 C4_9 F9_9 -83.2(12) . . . . ?
C3_9 C1_9 C4_9 F9_9 158.8(10) . . . . ?
O1_9 C1_9 C4_9 F7_9 -68.1(14) . . . . ?
C2_9 C1_9 C4_9 F7_9 161.8(10) . . . . ?
C3_9 C1_9 C4_9 F7_9 43.9(12) . . . . ?
O1_7 Al2 O1_10 C1_10 178.0(17) . . . . ?
O1_9 Al2 O1_10 C1_10 59(2) . . . . ?
O1_8 Al2 O1_10 C1_10 -70.9(18) . . . . ?
Al2 O1_10 C1_10 C3_10 175.7(15) . . . . ?
Al2 O1_10 C1_10 C4_10 -63(2) . . . . ?
Al2 O1_10 C1_10 C2_10 57(2) . . . . ?
O1_10 C1_10 C2_10 F2_10 164.1(9) . . . . ?
C3_10 C1_10 C2_10 F2_10 44.0(11) . . . . ?
C4_10 C1_10 C2_10 F2_10 -75.5(11) . . . . ?
O1_10 C1_10 C2_10 F3_10 44.7(11) . . . . ?
C3_10 C1_10 C2_10 F3_10 -75.3(10) . . . . ?
C4_10 C1_10 C2_10 F3_10 165.2(9) . . . . ?
O1_10 C1_10 C2_10 F1_10 -72.9(10) . . . . ?
C3_10 C1_10 C2_10 F1_10 167.0(8) . . . . ?
C4_10 C1_10 C2_10 F1_10 47.6(10) . . . . ?
O1_10 C1_10 C3_10 F5_10 -70.1(11) . . . . ?
C4_10 C1_10 C3_10 F5_10 168.7(9) . . . . ?
C2_10 C1_10 C3_10 F5_10 50.6(11) . . . . ?
O1_10 C1_10 C3_10 F4_10 46.9(11) . . . . ?
C4_10 C1_10 C3_10 F4_10 -74.3(10) . . . . ?
C2_10 C1_10 C3_10 F4_10 167.6(8) . . . . ?
O1_10 C1_10 C3_10 F6_10 166.3(9) . . . . ?
C4_10 C1_10 C3_10 F6_10 45.1(11) . . . . ?
C2_10 C1_10 C3_10 F6_10 -73.0(11) . . . . ?
O1_10 C1_10 C4_10 F7_10 -75.5(11) . . . . ?
C3_10 C1_10 C4_10 F7_10 45.8(12) . . . . ?
C2_10 C1_10 C4_10 F7_10 163.3(9) . . . . ?
O1_10 C1_10 C4_10 F9_10 47.6(12) . . . . ?
C3_10 C1_10 C4_10 F9_10 168.9(8) . . . . ?
C2_10 C1_10 C4_10 F9_10 -73.6(10) . . . . ?
O1_10 C1_10 C4_10 F8_10 163.0(9) . . . . ?
C3_10 C1_10 C4_10 F8_10 -75.8(11) . . . . ?
C2_10 C1_10 C4_10 F8_10 41.7(11) . . . . ?
Ga2 O1 C1_11 C6_11 9.2(6) . . . . ?
Ga2 O1 C1_11 C2_11 -171.5(3) . . . . ?
O1 C1_11 C2_11 C3_11 178.5(5) . . . . ?
C6_11 C1_11 C2_11 C3_11 -2.2(8) . . . . ?
C1_11 C2_11 C3_11 C4_11 1.4(9) . . . . ?
C2_11 C3_11 C4_11 C5_11 0.8(10) . . . . ?
C3_11 C4_11 C5_11 C6_11 -2.3(9) . . . . ?
O1 C1_11 C6_11 C5_11 180.0(5) . . . . ?
C2_11 C1_11 C6_11 C5_11 0.7(8) . . . . ?
C4_11 C5_11 C6_11 C1_11 1.5(9) . . . . ?
C1 P1 C1_2 C2_2 -62.8(4) . . . . ?
C1_12 P1 C1_2 C2_2 -175.3(4) . . . . ?
Ga2 P1 C1_2 C2_2 51.3(4) . . . . ?
C1 P1 C1_2 C6_2 173.5(3) . . . . ?
C1_12 P1 C1_2 C6_2 61.0(4) . . . . ?
Ga2 P1 C1_2 C6_2 -72.4(4) . . . . ?
C6_2 C1_2 C2_2 C3_2 -55.8(6) . . . . ?
P1 C1_2 C2_2 C3_2 -179.6(4) . . . . ?
C1_2 C2_2 C3_2 C4_2 55.8(7) . . . . ?
C2_2 C3_2 C4_2 C5_2 -55.4(7) . . . . ?
C3_2 C4_2 C5_2 C6_2 55.9(7) . . . . ?
C4_2 C5_2 C6_2 C1_2 -56.1(7) . . . . ?
C2_2 C1_2 C6_2 C5_2 56.4(6) . . . . ?
P1 C1_2 C6_2 C5_2 -179.4(4) . . . . ?
C1 P1 C1_12 C2_12 56.8(4) . . . . ?
C1_2 P1 C1_12 C2_12 169.5(3) . . . . ?
Ga2 P1 C1_12 C2_12 -57.6(4) . . . . ?
C1 P1 C1_12 C6_12 -68.5(4) . . . . ?
C1_2 P1 C1_12 C6_12 44.2(4) . . . . ?
Ga2 P1 C1_12 C6_12 177.1(3) . . . . ?
C6_12 C1_12 C2_12 C3_12 -57.5(6) . . . . ?
P1 C1_12 C2_12 C3_12 175.7(4) . . . . ?
C1_12 C2_12 C3_12 C4_12 58.5(6) . . . . ?
C2_12 C3_12 C4_12 C5_12 -57.3(6) . . . . ?
C3_12 C4_12 C5_12 C6_12 55.7(7) . . . . ?
C4_12 C5_12 C6_12 C1_12 -55.3(7) . . . . ?
C2_12 C1_12 C6_12 C5_12 55.8(6) . . . . ?
P1 C1_12 C6_12 C5_12 -177.8(4) . . . . ?
C2 P2 C1_13 C2_13 -49.9(5) . . . . ?
C1_14 P2 C1_13 C2_13 -164.2(5) . . . . ?
Ga2 P2 C1_13 C2_13 64.5(5) . . . . ?
C2 P2 C1_13 C6_13 -174.7(5) . . . . ?
C1_14 P2 C1_13 C6_13 70.9(6) . . . . ?
Ga2 P2 C1_13 C6_13 -60.4(6) . . . . ?
C6_13 C1_13 C2_13 C3_13 -56.5(8) . . . . ?
P2 C1_13 C2_13 C3_13 178.3(5) . . . . ?
C1_13 C2_13 C3_13 C4_13 57.3(8) . . . . ?
C2_13 C3_13 C4_13 C5_13 -56.1(9) . . . . ?
C3_13 C4_13 C5_13 C6_13 55.8(10) . . . . ?
C4_13 C5_13 C6_13 C1_13 -56.4(11) . . . . ?
C2_13 C1_13 C6_13 C5_13 56.3(10) . . . . ?
P2 C1_13 C6_13 C5_13 -175.7(7) . . . . ?
C2 P2 C1_14 C6_14 -52.9(6) . . . . ?
C1_13 P2 C1_14 C6_14 59.1(6) . . . . ?
Ga2 P2 C1_14 C6_14 -167.3(5) . . . . ?
C2 P2 C1_14 C2_14 72.2(5) . . . . ?
C1_13 P2 C1_14 C2_14 -175.8(4) . . . . ?
Ga2 P2 C1_14 C2_14 -42.2(4) . . . . ?
C6_14 C1_14 C2_14 C3_14 -55.5(8) . . . . ?
P2 C1_14 C2_14 C3_14 176.9(5) . . . . ?
C1_14 C2_14 C3_14 C4_14 57.9(8) . . . . ?
C2_14 C3_14 C4_14 C5_14 -56.7(9) . . . . ?
C3_14 C4_14 C5_14 C6_14 55.2(10) . . . . ?
C2_14 C1_14 C6_14 C5_14 53.8(9) . . . . ?
P2 C1_14 C6_14 C5_14 179.9(6) . . . . ?
C4_14 C5_14 C6_14 C1_14 -54.8(11) . . . . ?
O1_19 Al2 O1_15 C1_15 34(2) . . . . ?
O1_16 Al2 O1_15 C1_15 169.5(18) . . . . ?
O1_17 Al2 O1_15 C1_15 -70.0(19) . . . . ?
Al2 O1_15 C1_15 C4_15 166.7(15) . . . . ?
Al2 O1_15 C1_15 C2_15 -72(2) . . . . ?
Al2 O1_15 C1_15 C3_15 48(2) . . . . ?
O1_15 C1_15 C2_15 F2_15 77.7(12) . . . . ?
C4_15 C1_15 C2_15 F2_15 -160.8(10) . . . . ?
C3_15 C1_15 C2_15 F2_15 -42.8(13) . . . . ?
O1_15 C1_15 C2_15 F1_15 -42.4(13) . . . . ?
C4_15 C1_15 C2_15 F1_15 79.0(12) . . . . ?
C3_15 C1_15 C2_15 F1_15 -163.0(9) . . . . ?
O1_15 C1_15 C2_15 F3_15 -163.8(10) . . . . ?
C4_15 C1_15 C2_15 F3_15 -42.3(13) . . . . ?
C3_15 C1_15 C2_15 F3_15 75.7(12) . . . . ?
O1_15 C1_15 C3_15 F4_15 72.3(12) . . . . ?
C4_15 C1_15 C3_15 F4_15 -47.2(12) . . . . ?
C2_15 C1_15 C3_15 F4_15 -165.9(9) . . . . ?
O1_15 C1_15 C3_15 F6_15 -165.0(10) . . . . ?
C4_15 C1_15 C3_15 F6_15 75.4(12) . . . . ?
C2_15 C1_15 C3_15 F6_15 -43.3(12) . . . . ?
O1_15 C1_15 C3_15 F5_15 -46.3(13) . . . . ?
C4_15 C1_15 C3_15 F5_15 -165.9(10) . . . . ?
C2_15 C1_15 C3_15 F5_15 75.4(12) . . . . ?
O1_15 C1_15 C4_15 F8_15 -42.2(14) . . . . ?
C2_15 C1_15 C4_15 F8_15 -164.6(10) . . . . ?
C3_15 C1_15 C4_15 F8_15 77.1(12) . . . . ?
O1_15 C1_15 C4_15 F7_15 -163.1(11) . . . . ?
C2_15 C1_15 C4_15 F7_15 74.6(13) . . . . ?
C3_15 C1_15 C4_15 F7_15 -43.8(13) . . . . ?
O1_15 C1_15 C4_15 F9_15 76.5(13) . . . . ?
C2_15 C1_15 C4_15 F9_15 -45.9(13) . . . . ?
C3_15 C1_15 C4_15 F9_15 -164.2(10) . . . . ?
O1_19 Al2 O1_16 C1_16 104(3) . . . . ?
O1_17 Al2 O1_16 C1_16 -157(2) . . . . ?
O1_15 Al2 O1_16 C1_16 -33(3) . . . . ?
Al2 O1_16 C1_16 C2_16 -175.6(19) . . . . ?
Al2 O1_16 C1_16 C3_16 -55(3) . . . . ?
Al2 O1_16 C1_16 C4_16 64(3) . . . . ?
O1_16 C1_16 C2_16 F3_16 47.6(16) . . . . ?
C3_16 C1_16 C2_16 F3_16 -72.9(15) . . . . ?
C4_16 C1_16 C2_16 F3_16 168.8(12) . . . . ?
O1_16 C1_16 C2_16 F2_16 161.0(15) . . . . ?
C3_16 C1_16 C2_16 F2_16 40.5(18) . . . . ?
C4_16 C1_16 C2_16 F2_16 -77.9(16) . . . . ?
O1_16 C1_16 C2_16 F1_16 -80.4(17) . . . . ?
C3_16 C1_16 C2_16 F1_16 159.1(14) . . . . ?
C4_16 C1_16 C2_16 F1_16 40.7(17) . . . . ?
O1_16 C1_16 C3_16 F6_16 162.5(15) . . . . ?
C2_16 C1_16 C3_16 F6_16 -77.2(17) . . . . ?
C4_16 C1_16 C3_16 F6_16 42.1(17) . . . . ?
O1_16 C1_16 C3_16 F4_16 48.6(16) . . . . ?
C2_16 C1_16 C3_16 F4_16 168.9(13) . . . . ?
C4_16 C1_16 C3_16 F4_16 -71.8(15) . . . . ?
O1_16 C1_16 C3_16 F5_16 -81.2(15) . . . . ?
C2_16 C1_16 C3_16 F5_16 39.2(16) . . . . ?
C4_16 C1_16 C3_16 F5_16 158.4(14) . . . . ?
O1_16 C1_16 C4_16 F7_16 -80.2(16) . . . . ?
C2_16 C1_16 C4_16 F7_16 159.5(13) . . . . ?
C3_16 C1_16 C4_16 F7_16 39.4(16) . . . . ?
O1_16 C1_16 C4_16 F9_16 45.1(18) . . . . ?
C2_16 C1_16 C4_16 F9_16 -75.2(16) . . . . ?
C3_16 C1_16 C4_16 F9_16 164.7(13) . . . . ?
O1_16 C1_16 C4_16 F8_16 165.5(15) . . . . ?
C2_16 C1_16 C4_16 F8_16 45.2(18) . . . . ?
C3_16 C1_16 C4_16 F8_16 -74.9(17) . . . . ?
O1_19 Al2 O1_17 C1_17 153(3) . . . . ?
O1_16 Al2 O1_17 C1_17 36(4) . . . . ?
O1_15 Al2 O1_17 C1_17 -84(3) . . . . ?
Al2 O1_17 C1_17 C3_17 146(3) . . . . ?
Al2 O1_17 C1_17 C2_17 22(4) . . . . ?
Al2 O1_17 C1_17 C4_17 -95(3) . . . . ?
O1_17 C1_17 C2_17 F1_17 -76.4(19) . . . . ?
C3_17 C1_17 C2_17 F1_17 158.5(14) . . . . ?
C4_17 C1_17 C2_17 F1_17 40.4(17) . . . . ?
O1_17 C1_17 C2_17 F3_17 50(2) . . . . ?
C3_17 C1_17 C2_17 F3_17 -74.8(19) . . . . ?
C4_17 C1_17 C2_17 F3_17 167.2(17) . . . . ?
O1_17 C1_17 C2_17 F2_17 162.5(16) . . . . ?
C3_17 C1_17 C2_17 F2_17 37.4(17) . . . . ?
C4_17 C1_17 C2_17 F2_17 -80.7(16) . . . . ?
O1_17 C1_17 C3_17 F6_17 154.4(16) . . . . ?
C2_17 C1_17 C3_17 F6_17 -80.0(17) . . . . ?
C4_17 C1_17 C3_17 F6_17 36.5(17) . . . . ?
O1_17 C1_17 C3_17 F4_17 40.6(18) . . . . ?
C2_17 C1_17 C3_17 F4_17 166.3(13) . . . . ?
C4_17 C1_17 C3_17 F4_17 -77.3(15) . . . . ?
O1_17 C1_17 C3_17 F5_17 -80.5(17) . . . . ?
C2_17 C1_17 C3_17 F5_17 45.1(16) . . . . ?
C4_17 C1_17 C3_17 F5_17 161.6(13) . . . . ?
O1_17 C1_17 C4_17 F7_17 -70.0(16) . . . . ?
C3_17 C1_17 C4_17 F7_17 51.1(16) . . . . ?
C2_17 C1_17 C4_17 F7_17 169.1(13) . . . . ?
O1_17 C1_17 C4_17 F8_17 160.5(14) . . . . ?
C3_17 C1_17 C4_17 F8_17 -78.4(15) . . . . ?
C2_17 C1_17 C4_17 F8_17 39.6(16) . . . . ?
O1_17 C1_17 C4_17 F9_17 46.7(15) . . . . ?
C3_17 C1_17 C4_17 F9_17 167.8(12) . . . . ?
C2_17 C1_17 C4_17 F9_17 -74.2(14) . . . . ?
O1_21 Al1 O1_18 C1_18 153(3) . . . . ?
Al1 O1_18 C1_18 C4_18 -86(3) . . . . ?
Al1 O1_18 C1_18 C2_18 35(3) . . . . ?
Al1 O1_18 C1_18 C3_18 154(2) . . . . ?
O1_18 C1_18 C2_18 F2_18 162.9(16) . . . . ?
C4_18 C1_18 C2_18 F2_18 -74.1(18) . . . . ?
C3_18 C1_18 C2_18 F2_18 45.3(19) . . . . ?
O1_18 C1_18 C2_18 F3_18 39(2) . . . . ?
C4_18 C1_18 C2_18 F3_18 161.7(15) . . . . ?
C3_18 C1_18 C2_18 F3_18 -78.9(17) . . . . ?
O1_18 C1_18 C2_18 F1_18 -78.3(17) . . . . ?
C4_18 C1_18 C2_18 F1_18 44.8(17) . . . . ?
C3_18 C1_18 C2_18 F1_18 164.1(13) . . . . ?
O1_18 C1_18 C3_18 F4_18 49.3(17) . . . . ?
C4_18 C1_18 C3_18 F4_18 -72.7(16) . . . . ?
C2_18 C1_18 C3_18 F4_18 168.6(13) . . . . ?
O1_18 C1_18 C3_18 F5_18 -70.8(18) . . . . ?
C4_18 C1_18 C3_18 F5_18 167.2(15) . . . . ?
C2_18 C1_18 C3_18 F5_18 48.5(18) . . . . ?
O1_18 C1_18 C3_18 F6_18 168.8(15) . . . . ?
C4_18 C1_18 C3_18 F6_18 46.7(18) . . . . ?
C2_18 C1_18 C3_18 F6_18 -71.9(17) . . . . ?
O1_18 C1_18 C4_18 F8_18 162.6(16) . . . . ?
C2_18 C1_18 C4_18 F8_18 41.0(19) . . . . ?
C3_18 C1_18 C4_18 F8_18 -78.6(18) . . . . ?
O1_18 C1_18 C4_18 F7_18 -75.6(19) . . . . ?
C2_18 C1_18 C4_18 F7_18 162.8(15) . . . . ?
C3_18 C1_18 C4_18 F7_18 43.2(19) . . . . ?
O1_18 C1_18 C4_18 F9_18 47(2) . . . . ?
C2_18 C1_18 C4_18 F9_18 -74.9(19) . . . . ?
C3_18 C1_18 C4_18 F9_18 165.5(16) . . . . ?
O1_16 Al2 O1_19 C1_19 -48(7) . . . . ?
O1_17 Al2 O1_19 C1_19 -158(6) . . . . ?
O1_15 Al2 O1_19 C1_19 84(6) . . . . ?
Al2 O1_19 C1_19 C4_19 -153(5) . . . . ?
Al2 O1_19 C1_19 C2_19 -17(7) . . . . ?
Al2 O1_19 C1_19 C3_19 92(6) . . . . ?
O1_19 C1_19 C2_19 F2_19 172(2) . . . . ?
C4_19 C1_19 C2_19 F2_19 -50(2) . . . . ?
C3_19 C1_19 C2_19 F2_19 67(2) . . . . ?
O1_19 C1_19 C2_19 F1_19 43(3) . . . . ?
C4_19 C1_19 C2_19 F1_19 -179(2) . . . . ?
C3_19 C1_19 C2_19 F1_19 -62(2) . . . . ?
O1_19 C1_19 C2_19 F3_19 -79(2) . . . . ?
C4_19 C1_19 C2_19 F3_19 59(2) . . . . ?
C3_19 C1_19 C2_19 F3_19 175.7(18) . . . . ?
O1_19 C1_19 C3_19 F5_19 -60(2) . . . . ?
C4_19 C1_19 C3_19 F5_19 178.0(18) . . . . ?
C2_19 C1_19 C3_19 F5_19 58(2) . . . . ?
O1_19 C1_19 C3_19 F6_19 177.0(18) . . . . ?
C4_19 C1_19 C3_19 F6_19 55(2) . . . . ?
C2_19 C1_19 C3_19 F6_19 -64.3(19) . . . . ?
O1_19 C1_19 C3_19 F4_19 66(2) . . . . ?
C4_19 C1_19 C3_19 F4_19 -56(2) . . . . ?
C2_19 C1_19 C3_19 F4_19 -175.7(19) . . . . ?
O1_19 C1_19 C4_19 F9_19 60(3) . . . . ?
C2_19 C1_19 C4_19 F9_19 -77(2) . . . . ?
C3_19 C1_19 C4_19 F9_19 168.5(19) . . . . ?
O1_19 C1_19 C4_19 F7_19 -60(3) . . . . ?
C2_19 C1_19 C4_19 F7_19 163(2) . . . . ?
C3_19 C1_19 C4_19 F7_19 49(2) . . . . ?
O1_19 C1_19 C4_19 F8_19 -164(2) . . . . ?
C2_19 C1_19 C4_19 F8_19 59(2) . . . . ?
C3_19 C1_19 C4_19 F8_19 -56(2) . . . . ?
O1_18 Al1 O1_21 C1_21 -58(3) . . . . ?
Al1 O1_21 C1_21 C4_21 -138(3) . . . . ?
Al1 O1_21 C1_21 C3_21 101(3) . . . . ?
Al1 O1_21 C1_21 C2_21 -20(4) . . . . ?
O1_21 C1_21 C2_21 F3_21 59(2) . . . . ?
C4_21 C1_21 C2_21 F3_21 178(2) . . . . ?
C3_21 C1_21 C2_21 F3_21 -61(2) . . . . ?
O1_21 C1_21 C2_21 F2_21 174(2) . . . . ?
C4_21 C1_21 C2_21 F2_21 -67(2) . . . . ?
C3_21 C1_21 C2_21 F2_21 54(2) . . . . ?
O1_21 C1_21 C2_21 F1_21 -74(2) . . . . ?
C4_21 C1_21 C2_21 F1_21 45(2) . . . . ?
C3_21 C1_21 C2_21 F1_21 166(2) . . . . ?
O1_21 C1_21 C3_21 F6_21 175(2) . . . . ?
C4_21 C1_21 C3_21 F6_21 55(2) . . . . ?
C2_21 C1_21 C3_21 F6_21 -64(2) . . . . ?
O1_21 C1_21 C3_21 F5_21 -68(2) . . . . ?
C4_21 C1_21 C3_21 F5_21 171.8(19) . . . . ?
C2_21 C1_21 C3_21 F5_21 53(2) . . . . ?
O1_21 C1_21 C3_21 F4_21 51(2) . . . . ?
C4_21 C1_21 C3_21 F4_21 -69(2) . . . . ?
C2_21 C1_21 C3_21 F4_21 172.0(19) . . . . ?
O1_21 C1_21 C4_21 F9_21 55(2) . . . . ?
C3_21 C1_21 C4_21 F9_21 175(2) . . . . ?
C2_21 C1_21 C4_21 F9_21 -65(2) . . . . ?
O1_21 C1_21 C4_21 F8_21 169(2) . . . . ?
C3_21 C1_21 C4_21 F8_21 -71(2) . . . . ?
C2_21 C1_21 C4_21 F8_21 49(2) . . . . ?
O1_21 C1_21 C4_21 F7_21 -68(2) . . . . ?
C3_21 C1_21 C4_21 F7_21 52(2) . . . . ?
C2_21 C1_21 C4_21 F7_21 172(2) . . . . ?
C1_23 P3 C1_1 C2_1 -144.6(4) . . . . ?
C3 P3 C1_1 C2_1 101.0(4) . . . . ?
Ga1 P3 C1_1 C2_1 -15.2(4) . . . . ?
C1_23 P3 C1_1 C6_1 89.5(4) . . . . ?
C3 P3 C1_1 C6_1 -24.8(4) . . . . ?
Ga1 P3 C1_1 C6_1 -141.0(3) . . . . ?
C6_1 C1_1 C2_1 C3_1 -58.4(6) . . . . ?
P3 C1_1 C2_1 C3_1 173.9(4) . . . . ?
C1_1 C2_1 C3_1 C4_1 56.8(6) . . . . ?
C2_1 C3_1 C4_1 C5_1 -53.9(7) . . . . ?
C3_1 C4_1 C5_1 C6_1 52.9(7) . . . . ?
C4_1 C5_1 C6_1 C1_1 -54.7(6) . . . . ?
C2_1 C1_1 C6_1 C5_1 57.5(6) . . . . ?
P3 C1_1 C6_1 C5_1 -175.3(4) . . . . ?
C4 P4 C1_20 C6_20 55.8(4) . . . . ?
C1_22 P4 C1_20 C6_20 170.8(3) . . . . ?
Ga1 P4 C1_20 C6_20 -58.8(4) . . . . ?
C4 P4 C1_20 C2_20 -179.6(3) . . . . ?
C1_22 P4 C1_20 C2_20 -64.6(4) . . . . ?
Ga1 P4 C1_20 C2_20 65.8(3) . . . . ?
C6_20 C1_20 C2_20 C3_20 -55.5(5) . . . . ?
P4 C1_20 C2_20 C3_20 178.6(3) . . . . ?
C1_20 C2_20 C3_20 C4_20 54.3(6) . . . . ?
C2_20 C3_20 C4_20 C5_20 -55.2(7) . . . . ?
C3_20 C4_20 C5_20 C6_20 57.3(7) . . . . ?
C4_20 C5_20 C6_20 C1_20 -57.4(6) . . . . ?
C2_20 C1_20 C6_20 C5_20 56.5(6) . . . . ?
P4 C1_20 C6_20 C5_20 -179.8(4) . . . . ?
C4 P4 C1_22 C2_22 66.9(4) . . . . ?
C1_20 P4 C1_22 C2_22 -46.5(4) . . . . ?
Ga1 P4 C1_22 C2_22 -177.1(3) . . . . ?
C4 P4 C1_22 C6_22 -60.4(4) . . . . ?
C1_20 P4 C1_22 C6_22 -173.7(3) . . . . ?
Ga1 P4 C1_22 C6_22 55.7(4) . . . . ?
C6_22 C1_22 C2_22 C3_22 -57.7(6) . . . . ?
P4 C1_22 C2_22 C3_22 174.8(4) . . . . ?
C1_22 C2_22 C3_22 C4_22 58.7(6) . . . . ?
C2_22 C3_22 C4_22 C5_22 -57.5(7) . . . . ?
C3_22 C4_22 C5_22 C6_22 56.0(7) . . . . ?
C4_22 C5_22 C6_22 C1_22 -55.3(6) . . . . ?
C2_22 C1_22 C6_22 C5_22 56.0(5) . . . . ?
P4 C1_22 C6_22 C5_22 -174.7(4) . . . . ?
C3 P3 C1_23 C2_23 -168.9(4) . . . . ?
C1_1 P3 C1_23 C2_23 74.7(4) . . . . ?
Ga1 P3 C1_23 C2_23 -61.7(4) . . . . ?
C3 P3 C1_23 C6_23 64.3(4) . . . . ?
C1_1 P3 C1_23 C6_23 -52.1(4) . . . . ?
Ga1 P3 C1_23 C6_23 171.5(3) . . . . ?
C6_23 C1_23 C2_23 C3_23 -56.1(6) . . . . ?
P3 C1_23 C2_23 C3_23 175.6(4) . . . . ?
C1_23 C2_23 C3_23 C4_23 56.0(7) . . . . ?
C2_23 C3_23 C4_23 C5_23 -54.7(7) . . . . ?
C3_23 C4_23 C5_23 C6_23 54.0(7) . . . . ?
C4_23 C5_23 C6_23 C1_23 -54.0(7) . . . . ?
C2_23 C1_23 C6_23 C5_23 55.0(6) . . . . ?
P3 C1_23 C6_23 C5_23 -178.2(4) . . . . ?
